data_4343558
loop_
_publ_author_name
'Suzuki, Tatsuya'
'Wasada-Tsutsui, Yuko'
'Ogawa, Takahiko'
'Inomata, Tomohiko'
'Ozawa, Tomohiro'
'Sakai, Yoichi'
'Fryzuk, Michael D.'
'Masuda, Hideki'

_publ_section_title
;
 N2 Activation by an Iron Complex with a Strong Electron-Donating
 Iminophosphorane Ligand.
;
_journal_issue 19
_journal_name_full 'Inorganic chemistry'
_journal_page_first 9271
_journal_page_last 9281
_journal_paper_doi 10.1021/acs.inorgchem.5b00536
_journal_volume 54
_journal_year 2015
_chemical_formula_moiety 'C74.75 H121 Fe2 N6 P4'
_chemical_formula_sum 'C74.75 H121 Fe2 N6 P4'
_chemical_formula_weight 1339.41
_space_group_IT_number 2
_symmetry_cell_setting triclinic
_symmetry_Int_Tables_number 2
_symmetry_space_group_name_Hall '-P 1'
_symmetry_space_group_name_H-M 'P -1'
_atom_sites_solution_hydrogens geom
_atom_sites_solution_primary direct
_atom_sites_solution_secondary difmap
_cell_angle_alpha 86.399(14)
_cell_angle_beta 78.867(12)
_cell_angle_gamma 67.779(8)
_cell_formula_units_Z 2
_cell_length_a 11.554(3)
_cell_length_b 12.902(4)
_cell_length_c 27.798(8)
_cell_measurement_reflns_used 9090
_cell_measurement_temperature 123
_cell_measurement_theta_max 27.47
_cell_measurement_theta_min 3.02
_cell_volume 3763.7(19)
_computing_cell_refinement CrystalClear
_computing_data_collection 'CrystalClear (Rigaku Inc., 2008)'
_computing_data_reduction CrystalClear
_computing_molecular_graphics 'CrystalStructure 4.0'
_computing_publication_material 'CrystalStructure 4.0 (Rigaku, 2010)'
_computing_structure_refinement 'SHELXL97 (Sheldrick, 2008)'
_computing_structure_solution 'SIR92 (Altomare, et al., 1994)'
_diffrn_ambient_temperature 123
_diffrn_detector_area_resol_mean 7.314
_diffrn_measured_fraction_theta_full 0.955
_diffrn_measured_fraction_theta_max 0.955
_diffrn_measurement_device_type 'Rigaku Mercury70'
_diffrn_measurement_method \w
_diffrn_radiation_type 'Mo K\a'
_diffrn_radiation_wavelength 0.71075
_diffrn_reflns_av_R_equivalents 0.0577
_diffrn_reflns_limit_h_max 15
_diffrn_reflns_limit_h_min -12
_diffrn_reflns_limit_k_max 16
_diffrn_reflns_limit_k_min -16
_diffrn_reflns_limit_l_max 33
_diffrn_reflns_limit_l_min -36
_diffrn_reflns_number 30012
_diffrn_reflns_theta_full 27.50
_diffrn_reflns_theta_max 27.49
_diffrn_standards_number 0
_exptl_absorpt_coefficient_mu 0.514
_exptl_absorpt_correction_T_max 0.975
_exptl_absorpt_correction_T_min 0.927
_exptl_absorpt_correction_type numerical
_exptl_absorpt_process_details 'NUMABS (Rigaku, 1999)'
_exptl_crystal_colour red
_exptl_crystal_density_diffrn 1.182
_exptl_crystal_density_method 'not measured'
_exptl_crystal_description chip
_exptl_crystal_F_000 1447.00
_exptl_crystal_size_max 0.100
_exptl_crystal_size_mid 0.100
_exptl_crystal_size_min 0.050
_refine_diff_density_max 2.090
_refine_diff_density_min -0.650
_refine_ls_extinction_method none
_refine_ls_goodness_of_fit_ref 1.080
_refine_ls_hydrogen_treatment constr
_refine_ls_number_parameters 782
_refine_ls_number_reflns 16485
_refine_ls_number_restraints 0
_refine_ls_R_factor_gt 0.0752
_refine_ls_shift/su_max 0.000
_refine_ls_structure_factor_coef Fsqd
_refine_ls_weighting_details 'w = 1/[\s^2^(Fo^2^)+(0.0642P)^2^+4.8302P] where P=(Fo^2^+2Fc^2^)/3'
_refine_ls_weighting_scheme calc
_refine_ls_wR_factor_ref 0.2073
_reflns_number_gt 10526
_reflns_number_total 16485
_reflns_threshold_expression F^2^>2.0\s(F^2^)
_cod_data_source_file ic5b00536_si_001.cif
_cod_data_source_block FeNpNP_mN2
_cod_depositor_comments 'Adding full bibliography for 4343557--4343561.cif.'
_cod_original_cell_volume 3763.4(18)
_cod_database_code 4343558

loop_
_symmetry_equiv_pos_site_id
_symmetry_equiv_pos_as_xyz
1 +X,+Y,+Z
2 -X,-Y,-Z

loop_
_atom_site_label
_atom_site_type_symbol
_atom_site_fract_x
_atom_site_fract_y
_atom_site_fract_z
_atom_site_U_iso_or_equiv
_atom_site_adp_type
_atom_site_occupancy
_atom_site_symmetry_multiplicity
_atom_site_calc_flag
_atom_site_refinement_flags
Fe1 Fe 0.06726(6) 0.29787(5) 0.32274(2) 0.02391(15) Uani 1.0 2 d .
Fe2 Fe 0.09768(6) 0.13822(5) 0.16794(2) 0.02203(15) Uani 1.0 2 d .
P1 P -0.15447(11) 0.32192(10) 0.41566(4) 0.0307(3) Uani 1.0 2 d .
P2 P 0.04017(13) 0.48348(10) 0.30120(5) 0.0311(3) Uani 1.0 2 d .
P3 P -0.01601(11) -0.04054(10) 0.15947(4) 0.0272(3) Uani 1.0 2 d .
P4 P 0.31859(10) 0.05119(9) 0.14272(4) 0.0238(3) Uani 1.0 2 d .
N1 N 0.1586(4) 0.2106(3) 0.37451(12) 0.0254(8) Uani 1.0 2 d .
N2 N -0.1129(4) 0.3827(3) 0.36656(13) 0.0283(8) Uani 1.0 2 d .
N4 N 0.1159(4) -0.0319(3) 0.16687(13) 0.0235(8) Uani 1.0 2 d .
N3 N -0.0279(4) 0.2082(3) 0.12392(12) 0.0224(8) Uani 1.0 2 d .
N5 N 0.0671(4) 0.2339(3) 0.26709(13) 0.0241(8) Uani 1.0 2 d .
N6 N 0.0760(4) 0.1920(3) 0.22907(13) 0.0268(8) Uani 1.0 2 d .
C1 C 0.2890(4) 0.1346(4) 0.36053(15) 0.0265(10) Uani 1.0 2 d .
C2 C 0.3876(4) 0.1759(4) 0.35038(16) 0.0292(10) Uani 1.0 2 d .
C3 C 0.5128(5) 0.0994(5) 0.33742(17) 0.0375(12) Uani 1.0 2 d .
C4 C 0.5397(5) -0.0143(5) 0.33394(19) 0.0432(13) Uani 1.0 2 d .
C5 C 0.4418(5) -0.0526(5) 0.34325(18) 0.0394(12) Uani 1.0 2 d .
C6 C 0.3156(4) 0.0196(4) 0.35630(16) 0.0295(10) Uani 1.0 2 d .
C7 C 0.2115(5) -0.0280(4) 0.36294(17) 0.0328(11) Uani 1.0 2 d .
C8 C 0.2387(6) -0.1335(5) 0.3946(2) 0.0472(14) Uani 1.0 2 d .
C9 C 0.1914(6) -0.0525(5) 0.31322(18) 0.0427(13) Uani 1.0 2 d .
C10 C 0.3611(5) 0.3000(5) 0.35410(18) 0.0349(11) Uani 1.0 2 d .
C11 C 0.4536(6) 0.3385(5) 0.31680(19) 0.0459(14) Uani 1.0 2 d .
C12 C 0.3574(6) 0.3353(5) 0.40552(19) 0.0467(14) Uani 1.0 2 d .
C13 C 0.1046(4) 0.2082(4) 0.42156(16) 0.0268(10) Uani 1.0 2 d .
C14 C 0.1811(5) 0.1458(5) 0.46058(17) 0.0365(12) Uani 1.0 2 d .
C15 C 0.0983(6) 0.1963(6) 0.5080(2) 0.0592(19) Uani 1.0 2 d .
C16 C -0.0370(5) 0.2279(5) 0.49896(18) 0.0467(14) Uani 1.0 2 d .
C17 C -0.0218(5) 0.2553(4) 0.44395(16) 0.0318(10) Uani 1.0 2 d .
C18 C -0.2235(5) 0.2213(5) 0.4014(2) 0.0423(13) Uani 1.0 2 d .
C19 C -0.2011(7) 0.1207(6) 0.4363(3) 0.0650(19) Uani 1.0 2 d .
C20 C -0.1746(5) 0.1801(5) 0.3492(2) 0.0467(14) Uani 1.0 2 d .
C21 C -0.2803(5) 0.4227(5) 0.45966(18) 0.0408(13) Uani 1.0 2 d .
C22 C -0.2339(7) 0.5046(6) 0.4781(3) 0.0641(19) Uani 1.0 2 d .
C23 C -0.3511(6) 0.3721(6) 0.5018(2) 0.0624(19) Uani 1.0 2 d .
C24 C -0.1918(5) 0.4769(4) 0.34420(16) 0.0310(10) Uani 1.0 2 d .
C25 C -0.3226(5) 0.5082(5) 0.34778(18) 0.0396(12) Uani 1.0 2 d .
C26 C -0.3934(6) 0.6054(5) 0.3257(2) 0.0482(15) Uani 1.0 2 d .
C27 C -0.3372(6) 0.6714(5) 0.2984(2) 0.0486(15) Uani 1.0 2 d .
C28 C -0.2069(6) 0.6393(5) 0.2922(2) 0.0449(14) Uani 1.0 2 d .
C29 C -0.1331(5) 0.5426(4) 0.31415(17) 0.0326(11) Uani 1.0 2 d .
C30 C 0.0873(5) 0.5255(4) 0.23748(18) 0.0370(12) Uani 1.0 2 d .
C31 C 0.0337(6) 0.4802(5) 0.20120(18) 0.0444(13) Uani 1.0 2 d .
C32 C 0.2338(6) 0.4809(5) 0.2247(2) 0.0508(15) Uani 1.0 2 d .
C33 C 0.0906(6) 0.5660(5) 0.33984(19) 0.0417(13) Uani 1.0 2 d .
C34 C 0.0442(6) 0.5474(5) 0.39391(18) 0.0467(14) Uani 1.0 2 d .
C35 C 0.0453(7) 0.6925(5) 0.3292(3) 0.0574(17) Uani 1.0 2 d .
C36 C -0.0695(4) 0.3264(4) 0.11509(15) 0.0239(9) Uani 1.0 2 d .
C37 C -0.1881(5) 0.3984(4) 0.14051(15) 0.0267(10) Uani 1.0 2 d .
C38 C -0.2297(5) 0.5124(4) 0.12970(17) 0.0324(11) Uani 1.0 2 d .
C39 C -0.1570(5) 0.5551(4) 0.09543(16) 0.0335(11) Uani 1.0 2 d .
C40 C -0.0383(5) 0.4849(4) 0.07165(17) 0.0315(10) Uani 1.0 2 d .
C41 C 0.0081(5) 0.3700(4) 0.08119(16) 0.0288(10) Uani 1.0 2 d .
C42 C 0.1359(5) 0.2939(4) 0.05378(17) 0.0319(11) Uani 1.0 2 d .
C43 C 0.2319(5) 0.3515(5) 0.0391(2) 0.0447(13) Uani 1.0 2 d .
C44 C 0.1229(5) 0.2379(5) 0.00926(18) 0.0408(12) Uani 1.0 2 d .
C45 C -0.2694(5) 0.3548(4) 0.17970(16) 0.0306(10) Uani 1.0 2 d .
C46 C -0.2515(5) 0.3773(5) 0.23030(18) 0.0438(13) Uani 1.0 2 d .
C47 C -0.4104(5) 0.4041(4) 0.17652(18) 0.0362(11) Uani 1.0 2 d .
C48 C -0.0828(4) 0.1513(4) 0.10308(16) 0.0264(10) Uani 1.0 2 d .
C49 C -0.1711(5) 0.2064(4) 0.06728(17) 0.0332(11) Uani 1.0 2 d .
C50 C -0.1737(6) 0.1072(4) 0.04074(19) 0.0427(13) Uani 1.0 2 d .
C51 C -0.1555(5) 0.0163(5) 0.0794(2) 0.0406(13) Uani 1.0 2 d .
C52 C -0.0739(5) 0.0418(4) 0.11064(17) 0.0279(10) Uani 1.0 2 d .
C53 C -0.0052(5) -0.1839(5) 0.15081(19) 0.0391(12) Uani 1.0 2 d .
C54 C 0.0913(6) -0.2361(5) 0.1058(3) 0.0514(15) Uani 1.0 2 d .
C55 C -0.1310(6) -0.1994(5) 0.1517(3) 0.0517(15) Uani 1.0 2 d .
C56 C -0.1324(5) 0.0190(5) 0.21627(18) 0.0355(11) Uani 1.0 2 d .
C57 C -0.2730(5) 0.0616(5) 0.2119(2) 0.0417(13) Uani 1.0 2 d .
C58 C -0.1034(5) -0.0587(5) 0.25977(19) 0.0444(13) Uani 1.0 2 d .
C59 C 0.2260(4) -0.1110(4) 0.18051(15) 0.0250(9) Uani 1.0 2 d .
C60 C 0.2370(5) -0.2122(4) 0.20446(17) 0.0302(10) Uani 1.0 2 d .
C61 C 0.3500(5) -0.2839(4) 0.21688(18) 0.0377(12) Uani 1.0 2 d .
C62 C 0.4584(5) -0.2590(4) 0.20658(18) 0.0351(11) Uani 1.0 2 d .
C63 C 0.4501(5) -0.1587(4) 0.18423(17) 0.0307(10) Uani 1.0 2 d .
C64 C 0.3372(4) -0.0837(4) 0.17081(15) 0.0260(9) Uani 1.0 2 d .
C65 C 0.4349(4) 0.0965(4) 0.16385(16) 0.0287(10) Uani 1.0 2 d .
C66 C 0.3948(5) 0.1220(5) 0.21875(17) 0.0373(12) Uani 1.0 2 d .
C67 C 0.4409(5) 0.2008(5) 0.13487(19) 0.0405(12) Uani 1.0 2 d .
C68 C 0.3857(4) 0.0152(4) 0.07672(15) 0.0279(10) Uani 1.0 2 d .
C69 C 0.5257(5) -0.0648(5) 0.06630(18) 0.0395(12) Uani 1.0 2 d .
C70 C 0.3055(5) -0.0342(4) 0.05582(16) 0.0331(11) Uani 1.0 2 d .
C71A C 0.5000 0.5000 0.0000 0.0796(19) Uani 0.5000 1 d .
C72A C 0.5214(14) 0.5087(12) 0.0392(6) 0.0796(19) Uani 0.522(13) 2 d .
C72B C 0.4335(15) 0.6185(13) 0.0283(7) 0.0796(19) Uani 0.4784 2 d .
C73A C 0.4662(7) 0.6246(7) 0.0723(4) 0.0796(19) Uani 1.0 2 d .
C74 C 0.4578(6) 0.0306(6) 0.5234(2) 0.0547(16) Uani 1.0 2 d .
C75 C 0.4615(8) 0.1458(6) 0.5299(3) 0.0668(19) Uani 1.0 2 d .
C76 C 0.3655(18) 0.2108(13) 0.5695(6) 0.086(6) Uani 0.5000 2 d .
H3 H 0.5806 0.1260 0.3309 0.0451 Uiso 1.0 2 calc R
H4 H 0.6251 -0.0653 0.3252 0.0518 Uiso 1.0 2 calc R
H5 H 0.4607 -0.1306 0.3407 0.0473 Uiso 1.0 2 calc R
H7 H 0.1308 0.0305 0.3796 0.0394 Uiso 1.0 2 calc R
H8A H 0.2482 -0.1160 0.4271 0.0567 Uiso 1.0 2 calc R
H8B H 0.3174 -0.1925 0.3789 0.0567 Uiso 1.0 2 calc R
H8C H 0.1680 -0.1594 0.3981 0.0567 Uiso 1.0 2 calc R
H9A H 0.1259 -0.0849 0.3176 0.0513 Uiso 1.0 2 calc R
H9B H 0.2712 -0.1056 0.2951 0.0513 Uiso 1.0 2 calc R
H9C H 0.1641 0.0172 0.2948 0.0513 Uiso 1.0 2 calc R
H10 H 0.2743 0.3411 0.3464 0.0419 Uiso 1.0 2 calc R
H11A H 0.4199 0.4205 0.3154 0.0550 Uiso 1.0 2 calc R
H11B H 0.4630 0.3075 0.2843 0.0550 Uiso 1.0 2 calc R
H11C H 0.5366 0.3120 0.3269 0.0550 Uiso 1.0 2 calc R
H12A H 0.4399 0.2940 0.4152 0.0560 Uiso 1.0 2 calc R
H12B H 0.2907 0.3189 0.4284 0.0560 Uiso 1.0 2 calc R
H12C H 0.3394 0.4158 0.4063 0.0560 Uiso 1.0 2 calc R
H14A H 0.1986 0.0646 0.4592 0.0438 Uiso 1.0 2 calc R
H14B H 0.2629 0.1566 0.4561 0.0438 Uiso 1.0 2 calc R
H15A H 0.1126 0.2633 0.5165 0.0710 Uiso 1.0 2 calc R
H15B H 0.1152 0.1416 0.5349 0.0710 Uiso 1.0 2 calc R
H16A H -0.0972 0.2938 0.5190 0.0561 Uiso 1.0 2 calc R
H16B H -0.0662 0.1647 0.5060 0.0561 Uiso 1.0 2 calc R
H18 H -0.3175 0.2625 0.4051 0.0507 Uiso 1.0 2 calc R
H19A H -0.1098 0.0764 0.4325 0.0779 Uiso 1.0 2 calc R
H19B H -0.2450 0.0739 0.4284 0.0779 Uiso 1.0 2 calc R
H19C H -0.2345 0.1478 0.4702 0.0779 Uiso 1.0 2 calc R
H20A H -0.0817 0.1443 0.3436 0.0560 Uiso 1.0 2 calc R
H20B H -0.1997 0.2435 0.3270 0.0560 Uiso 1.0 2 calc R
H20C H -0.2107 0.1257 0.3430 0.0560 Uiso 1.0 2 calc R
H21 H -0.3463 0.4683 0.4402 0.0490 Uiso 1.0 2 calc R
H22A H -0.1744 0.4663 0.5001 0.0769 Uiso 1.0 2 calc R
H22B H -0.3065 0.5659 0.4959 0.0769 Uiso 1.0 2 calc R
H22C H -0.1908 0.5348 0.4503 0.0769 Uiso 1.0 2 calc R
H23A H -0.4246 0.4324 0.5197 0.0748 Uiso 1.0 2 calc R
H23B H -0.2934 0.3319 0.5242 0.0748 Uiso 1.0 2 calc R
H23C H -0.3802 0.3201 0.4881 0.0748 Uiso 1.0 2 calc R
H25 H -0.3641 0.4626 0.3655 0.0475 Uiso 1.0 2 calc R
H26 H -0.4829 0.6264 0.3297 0.0579 Uiso 1.0 2 calc R
H27 H -0.3869 0.7381 0.2839 0.0584 Uiso 1.0 2 calc R
H28 H -0.1666 0.6836 0.2727 0.0539 Uiso 1.0 2 calc R
H30 H 0.0535 0.6091 0.2358 0.0444 Uiso 1.0 2 calc R
H31A H 0.0661 0.3982 0.2027 0.0533 Uiso 1.0 2 calc R
H31B H 0.0600 0.5032 0.1680 0.0533 Uiso 1.0 2 calc R
H31C H -0.0593 0.5099 0.2097 0.0533 Uiso 1.0 2 calc R
H32A H 0.2603 0.5042 0.1915 0.0610 Uiso 1.0 2 calc R
H32B H 0.2677 0.3990 0.2262 0.0610 Uiso 1.0 2 calc R
H32C H 0.2664 0.5112 0.2482 0.0610 Uiso 1.0 2 calc R
H33 H 0.1857 0.5354 0.3338 0.0501 Uiso 1.0 2 calc R
H34A H -0.0490 0.5799 0.4013 0.0560 Uiso 1.0 2 calc R
H34B H 0.0782 0.5835 0.4145 0.0560 Uiso 1.0 2 calc R
H34C H 0.0736 0.4669 0.4005 0.0560 Uiso 1.0 2 calc R
H35A H 0.0790 0.7285 0.3500 0.0688 Uiso 1.0 2 calc R
H35B H -0.0479 0.7253 0.3362 0.0688 Uiso 1.0 2 calc R
H35C H 0.0760 0.7039 0.2947 0.0688 Uiso 1.0 2 calc R
H38 H -0.3099 0.5615 0.1464 0.0388 Uiso 1.0 2 calc R
H39 H -0.1880 0.6326 0.0881 0.0402 Uiso 1.0 2 calc R
H40 H 0.0122 0.5152 0.0485 0.0378 Uiso 1.0 2 calc R
H42 H 0.1725 0.2326 0.0767 0.0383 Uiso 1.0 2 calc R
H43A H 0.2468 0.3786 0.0686 0.0536 Uiso 1.0 2 calc R
H43B H 0.1979 0.4149 0.0177 0.0536 Uiso 1.0 2 calc R
H43C H 0.3122 0.2979 0.0215 0.0536 Uiso 1.0 2 calc R
H44A H 0.0847 0.2954 -0.0139 0.0490 Uiso 1.0 2 calc R
H44B H 0.0686 0.1950 0.0200 0.0490 Uiso 1.0 2 calc R
H44C H 0.2072 0.1875 -0.0068 0.0490 Uiso 1.0 2 calc R
H45 H -0.2388 0.2718 0.1752 0.0368 Uiso 1.0 2 calc R
H46A H -0.2773 0.4581 0.2351 0.0526 Uiso 1.0 2 calc R
H46B H -0.1618 0.3395 0.2330 0.0526 Uiso 1.0 2 calc R
H46C H -0.3039 0.3488 0.2554 0.0526 Uiso 1.0 2 calc R
H47A H -0.4562 0.3669 0.2002 0.0434 Uiso 1.0 2 calc R
H47B H -0.4206 0.3926 0.1433 0.0434 Uiso 1.0 2 calc R
H47C H -0.4448 0.4845 0.1840 0.0434 Uiso 1.0 2 calc R
H49A H -0.1377 0.2541 0.0440 0.0399 Uiso 1.0 2 calc R
H49B H -0.2572 0.2527 0.0847 0.0399 Uiso 1.0 2 calc R
H50A H -0.2560 0.1262 0.0299 0.0513 Uiso 1.0 2 calc R
H50B H -0.1040 0.0833 0.0119 0.0513 Uiso 1.0 2 calc R
H51A H -0.1113 -0.0591 0.0641 0.0487 Uiso 1.0 2 calc R
H51B H -0.2382 0.0208 0.0993 0.0487 Uiso 1.0 2 calc R
H53 H 0.0305 -0.2273 0.1792 0.0469 Uiso 1.0 2 calc R
H54A H 0.0582 -0.2008 0.0765 0.0617 Uiso 1.0 2 calc R
H54B H 0.1083 -0.3164 0.1049 0.0617 Uiso 1.0 2 calc R
H54C H 0.1703 -0.2252 0.1067 0.0617 Uiso 1.0 2 calc R
H55A H -0.1153 -0.2796 0.1512 0.0620 Uiso 1.0 2 calc R
H55B H -0.1669 -0.1639 0.1230 0.0620 Uiso 1.0 2 calc R
H55C H -0.1911 -0.1649 0.1816 0.0620 Uiso 1.0 2 calc R
H56 H -0.1174 0.0869 0.2242 0.0426 Uiso 1.0 2 calc R
H57A H -0.3256 0.1021 0.2420 0.0501 Uiso 1.0 2 calc R
H57B H -0.2962 -0.0021 0.2069 0.0501 Uiso 1.0 2 calc R
H57C H -0.2872 0.1121 0.1839 0.0501 Uiso 1.0 2 calc R
H58A H -0.1235 -0.1245 0.2557 0.0533 Uiso 1.0 2 calc R
H58B H -0.1550 -0.0188 0.2901 0.0533 Uiso 1.0 2 calc R
H58C H -0.0130 -0.0825 0.2614 0.0533 Uiso 1.0 2 calc R
H60 H 0.1643 -0.2320 0.2124 0.0363 Uiso 1.0 2 calc R
H61 H 0.3534 -0.3520 0.2329 0.0452 Uiso 1.0 2 calc R
H62 H 0.5363 -0.3095 0.2147 0.0421 Uiso 1.0 2 calc R
H63 H 0.5235 -0.1398 0.1777 0.0368 Uiso 1.0 2 calc R
H65 H 0.5207 0.0348 0.1575 0.0344 Uiso 1.0 2 calc R
H66A H 0.3116 0.1836 0.2251 0.0447 Uiso 1.0 2 calc R
H66B H 0.4578 0.1434 0.2301 0.0447 Uiso 1.0 2 calc R
H66C H 0.3891 0.0553 0.2363 0.0447 Uiso 1.0 2 calc R
H67A H 0.5021 0.2254 0.1459 0.0486 Uiso 1.0 2 calc R
H67B H 0.3567 0.2610 0.1406 0.0486 Uiso 1.0 2 calc R
H67C H 0.4678 0.1822 0.0998 0.0486 Uiso 1.0 2 calc R
H68 H 0.3796 0.0864 0.0590 0.0335 Uiso 1.0 2 calc R
H69A H 0.5536 -0.0794 0.0309 0.0474 Uiso 1.0 2 calc R
H69B H 0.5347 -0.1354 0.0834 0.0474 Uiso 1.0 2 calc R
H69C H 0.5781 -0.0306 0.0779 0.0474 Uiso 1.0 2 calc R
H70A H 0.3104 -0.1048 0.0722 0.0397 Uiso 1.0 2 calc R
H70B H 0.3375 -0.0482 0.0206 0.0397 Uiso 1.0 2 calc R
H70C H 0.2169 0.0185 0.0611 0.0397 Uiso 1.0 2 calc R
H72A H 0.6151 0.4813 0.0353 0.0955 Uiso 0.522(13) 2 calc R
H72B H 0.4950 0.4536 0.0602 0.0955 Uiso 0.522(13) 2 calc R
H72C H 0.4536 0.6755 0.0065 0.0955 Uiso 0.478(13) 2 calc R
H72D H 0.3403 0.6391 0.0336 0.0955 Uiso 0.478(13) 2 calc R
H74A H 0.4848 -0.0159 0.5519 0.0656 Uiso 1.0 2 calc R
H74B H 0.3690 0.0394 0.5232 0.0656 Uiso 1.0 2 calc R
H75A H 0.5464 0.1362 0.5362 0.0801 Uiso 1.0 2 calc R
H75B H 0.4497 0.1877 0.4990 0.0801 Uiso 1.0 2 calc R
H76A H 0.3778 0.1707 0.6003 0.1037 Uiso 0.5000 2 calc R
H76B H 0.2810 0.2223 0.5631 0.1037 Uiso 0.5000 2 calc R
H76C H 0.3727 0.2836 0.5718 0.1037 Uiso 0.5000 2 calc R

loop_
_atom_site_aniso_label
_atom_site_aniso_U_11
_atom_site_aniso_U_22
_atom_site_aniso_U_33
_atom_site_aniso_U_12
_atom_site_aniso_U_13
_atom_site_aniso_U_23
Fe1 0.0258(4) 0.0240(3) 0.0222(4) -0.0091(3) -0.0050(3) -0.0013(3)
Fe2 0.0224(3) 0.0226(3) 0.0223(4) -0.0091(3) -0.0049(3) -0.0010(3)
P1 0.0242(6) 0.0338(7) 0.0303(7) -0.0079(5) -0.0015(5) -0.0029(5)
P2 0.0419(7) 0.0252(6) 0.0305(7) -0.0153(6) -0.0109(6) 0.0015(5)
P3 0.0265(6) 0.0290(6) 0.0307(7) -0.0146(5) -0.0076(5) 0.0025(5)
P4 0.0207(6) 0.0278(6) 0.0245(6) -0.0107(5) -0.0037(5) -0.0021(5)
N1 0.0252(19) 0.031(2) 0.0183(18) -0.0091(16) -0.0012(15) -0.0024(15)
N2 0.0262(19) 0.0254(19) 0.029(2) -0.0054(16) -0.0034(16) -0.0024(16)
N4 0.0200(17) 0.0190(17) 0.032(2) -0.0078(14) -0.0054(15) 0.0004(15)
N3 0.0250(18) 0.0211(17) 0.0220(19) -0.0081(15) -0.0072(15) -0.0006(14)
N5 0.0242(19) 0.0251(18) 0.0228(19) -0.0086(15) -0.0053(15) 0.0019(15)
N6 0.0260(19) 0.0281(19) 0.026(2) -0.0108(16) -0.0053(15) 0.0037(16)
C1 0.021(2) 0.036(3) 0.021(3) -0.0089(19) -0.0030(17) -0.0010(18)
C2 0.023(3) 0.038(3) 0.026(3) -0.011(2) -0.0040(18) 0.0003(19)
C3 0.022(3) 0.056(4) 0.035(3) -0.017(3) -0.001(2) 0.000(3)
C4 0.025(3) 0.048(4) 0.045(4) -0.005(3) 0.004(3) -0.003(3)
C5 0.030(3) 0.037(3) 0.041(3) -0.004(3) 0.002(3) -0.006(3)
C6 0.022(3) 0.031(3) 0.030(3) -0.0025(19) -0.0036(18) -0.0023(19)
C7 0.036(3) 0.028(3) 0.034(3) -0.012(2) -0.004(2) -0.003(2)
C8 0.056(4) 0.047(4) 0.042(4) -0.026(3) -0.003(3) 0.009(3)
C9 0.054(4) 0.040(3) 0.040(3) -0.021(3) -0.017(3) 0.007(3)
C10 0.034(3) 0.041(3) 0.036(3) -0.021(3) -0.007(2) -0.000(3)
C11 0.051(4) 0.055(4) 0.042(4) -0.034(3) -0.007(3) 0.003(3)
C12 0.062(4) 0.048(4) 0.039(3) -0.029(3) -0.009(3) -0.007(3)
C13 0.026(3) 0.029(3) 0.025(3) -0.0102(19) -0.0053(18) 0.0012(18)
C14 0.032(3) 0.047(3) 0.028(3) -0.011(3) -0.006(2) 0.003(3)
C15 0.048(4) 0.074(5) 0.029(3) 0.006(4) -0.006(3) 0.002(3)
C16 0.037(3) 0.061(4) 0.032(3) -0.009(3) -0.000(3) 0.002(3)
C17 0.030(3) 0.034(3) 0.025(3) -0.007(2) -0.0022(19) -0.0002(19)
C18 0.029(3) 0.053(4) 0.049(4) -0.019(3) -0.008(3) 0.002(3)
C19 0.080(5) 0.065(5) 0.065(5) -0.048(4) -0.004(4) 0.004(4)
C20 0.042(3) 0.048(4) 0.061(4) -0.027(3) -0.008(3) -0.008(3)
C21 0.030(3) 0.048(3) 0.032(3) -0.002(3) -0.001(2) -0.001(3)
C22 0.075(5) 0.055(4) 0.047(4) -0.013(4) 0.010(4) -0.021(3)
C23 0.042(4) 0.083(5) 0.044(4) -0.014(4) 0.014(3) 0.000(4)
C24 0.035(3) 0.026(3) 0.028(3) -0.004(2) -0.009(2) -0.0079(19)
C25 0.032(3) 0.044(3) 0.034(3) -0.002(3) -0.011(3) -0.007(3)
C26 0.040(3) 0.051(4) 0.040(4) 0.004(3) -0.018(3) -0.011(3)
C27 0.058(4) 0.028(3) 0.043(4) 0.011(3) -0.026(3) -0.006(3)
C28 0.058(4) 0.028(3) 0.044(4) -0.005(3) -0.019(3) -0.004(3)
C29 0.041(3) 0.026(3) 0.032(3) -0.008(2) -0.019(3) 0.0004(19)
C30 0.054(4) 0.026(3) 0.036(3) -0.020(3) -0.014(3) 0.008(2)
C31 0.065(4) 0.048(4) 0.030(3) -0.030(3) -0.014(3) 0.005(3)
C32 0.060(4) 0.060(4) 0.047(4) -0.038(4) -0.013(3) 0.010(3)
C33 0.061(4) 0.037(3) 0.041(3) -0.030(3) -0.018(3) 0.002(3)
C34 0.067(4) 0.041(3) 0.037(3) -0.021(3) -0.020(3) -0.005(3)
C35 0.099(6) 0.029(3) 0.055(4) -0.030(4) -0.028(4) 0.001(3)
C36 0.026(3) 0.023(2) 0.024(3) -0.0076(17) -0.0093(17) 0.0010(17)
C37 0.034(3) 0.028(3) 0.022(3) -0.0126(19) -0.0102(19) -0.0000(18)
C38 0.038(3) 0.025(3) 0.031(3) -0.008(2) -0.007(2) -0.0026(19)
C39 0.049(3) 0.025(3) 0.027(3) -0.014(3) -0.007(3) 0.0029(19)
C40 0.038(3) 0.034(3) 0.027(3) -0.018(2) -0.008(2) 0.0048(19)
C41 0.035(3) 0.034(3) 0.022(3) -0.017(2) -0.0073(19) 0.0020(18)
C42 0.030(3) 0.030(3) 0.031(3) -0.008(2) -0.002(2) 0.004(2)
C43 0.039(3) 0.050(4) 0.049(4) -0.023(3) -0.004(3) 0.010(3)
C44 0.039(3) 0.037(3) 0.040(3) -0.011(3) 0.000(3) 0.000(3)
C45 0.033(3) 0.029(3) 0.029(3) -0.012(2) -0.002(2) -0.0011(19)
C46 0.036(3) 0.064(4) 0.035(3) -0.024(3) -0.003(3) -0.001(3)
C47 0.038(3) 0.037(3) 0.038(3) -0.018(3) -0.010(3) -0.000(3)
C48 0.027(3) 0.028(3) 0.025(3) -0.0090(18) -0.0072(18) -0.0054(18)
C49 0.037(3) 0.033(3) 0.033(3) -0.012(2) -0.013(2) -0.004(2)
C50 0.055(4) 0.034(3) 0.044(4) -0.011(3) -0.030(3) -0.003(3)
C51 0.040(3) 0.035(3) 0.054(4) -0.015(3) -0.023(3) -0.003(3)
C52 0.028(3) 0.025(3) 0.035(3) -0.0117(19) -0.0097(19) -0.0023(19)
C53 0.045(3) 0.034(3) 0.044(3) -0.019(3) -0.013(3) -0.000(3)
C54 0.053(4) 0.039(3) 0.068(4) -0.022(3) -0.012(3) -0.007(3)
C55 0.056(4) 0.046(4) 0.069(4) -0.031(3) -0.023(3) 0.003(3)
C56 0.025(3) 0.042(3) 0.040(3) -0.014(2) -0.003(2) -0.001(3)
C57 0.030(3) 0.048(4) 0.046(4) -0.016(3) -0.005(3) 0.006(3)
C58 0.037(3) 0.052(4) 0.042(4) -0.016(3) -0.007(3) 0.001(3)
C59 0.028(3) 0.022(2) 0.023(3) -0.0081(18) -0.0031(18) -0.0002(17)
C60 0.029(3) 0.027(3) 0.036(3) -0.0099(19) -0.012(2) 0.0033(19)
C61 0.044(3) 0.027(3) 0.040(3) -0.010(3) -0.012(3) 0.004(2)
C62 0.036(3) 0.026(3) 0.039(3) -0.003(2) -0.015(3) -0.001(2)
C63 0.023(3) 0.033(3) 0.034(3) -0.0071(19) -0.0070(19) -0.005(2)
C64 0.022(2) 0.030(3) 0.024(3) -0.0078(18) -0.0016(17) -0.0074(18)
C65 0.023(3) 0.032(3) 0.032(3) -0.0109(19) -0.0037(18) -0.0056(19)
C66 0.033(3) 0.049(3) 0.038(3) -0.022(3) -0.006(2) -0.008(3)
C67 0.044(3) 0.044(3) 0.043(3) -0.027(3) -0.008(3) -0.002(3)
C68 0.025(3) 0.037(3) 0.022(3) -0.014(2) -0.0006(18) -0.0028(19)
C69 0.031(3) 0.052(4) 0.031(3) -0.015(3) 0.006(2) -0.012(3)
C70 0.038(3) 0.038(3) 0.026(3) -0.017(3) -0.005(2) -0.005(2)
C71A 0.059(4) 0.065(4) 0.110(6) -0.009(3) -0.032(4) -0.004(4)
C72A 0.059(4) 0.065(4) 0.110(6) -0.009(3) -0.032(4) -0.004(4)
C72B 0.059(4) 0.065(4) 0.110(6) -0.009(3) -0.032(4) -0.004(4)
C73A 0.059(4) 0.065(4) 0.110(6) -0.009(3) -0.032(4) -0.004(4)
C74 0.050(4) 0.071(5) 0.049(4) -0.026(4) -0.022(3) 0.026(4)
C75 0.083(6) 0.064(5) 0.067(5) -0.036(4) -0.033(4) 0.017(4)
C76 0.138(16) 0.057(9) 0.063(10) -0.024(10) -0.047(11) 0.017(8)

loop_
_atom_type_symbol
_atom_type_description
_atom_type_scat_dispersion_real
_atom_type_scat_dispersion_imag
_atom_type_scat_source
C C 0.0033 0.0016
;
International Tables for Crystallography
(1992, Vol. C, Tables 4.2.6.8 and 6.1.1.4)
;
H H 0.0000 0.0000
;
International Tables for Crystallography
(1992, Vol. C, Table 6.1.1.4)
;
Fe Fe 0.3463 0.8444
;
International Tables for Crystallography
(1992, Vol. C, Tables 4.2.6.8 and 6.1.1.4)
;
N N 0.0061 0.0033
;
International Tables for Crystallography
(1992, Vol. C, Tables 4.2.6.8 and 6.1.1.4)
;
P P 0.1023 0.0942
;
International Tables for Crystallography
(1992, Vol. C, Tables 4.2.6.8 and 6.1.1.4)
;

loop_
_geom_angle_atom_site_label_1
_geom_angle_atom_site_label_2
_geom_angle_atom_site_label_3
_geom_angle
_geom_angle_publ_flag
_geom_angle_site_symmetry_1
_geom_angle_site_symmetry_3
P2 Fe1 N1 126.14(14) yes . .
P2 Fe1 N2 80.30(12) yes . .
P2 Fe1 N5 104.55(13) yes . .
N1 Fe1 N2 99.19(14) yes . .
N1 Fe1 N5 122.33(16) yes . .
N2 Fe1 N5 116.23(17) yes . .
P4 Fe2 N4 79.96(10) yes . .
P4 Fe2 N3 125.72(10) yes . .
P4 Fe2 N6 105.16(13) yes . .
N4 Fe2 N3 101.56(16) yes . .
N4 Fe2 N6 113.38(16) yes . .
N3 Fe2 N6 122.29(14) yes . .
N2 P1 C17 109.2(3) yes . .
N2 P1 C18 110.9(3) yes . .
N2 P1 C21 111.7(3) yes . .
C17 P1 C18 111.4(3) yes . .
C17 P1 C21 108.4(3) yes . .
C18 P1 C21 105.3(3) yes . .
Fe1 P2 C29 97.66(18) yes . .
Fe1 P2 C30 122.93(17) yes . .
Fe1 P2 C33 118.85(17) yes . .
C29 P2 C30 105.7(3) yes . .
C29 P2 C33 105.4(3) yes . .
C30 P2 C33 104.0(3) yes . .
N4 P3 C52 111.1(3) yes . .
N4 P3 C53 114.2(3) yes . .
N4 P3 C56 105.8(3) yes . .
C52 P3 C53 109.4(3) yes . .
C52 P3 C56 107.5(2) yes . .
C53 P3 C56 108.6(3) yes . .
Fe2 P4 C64 97.56(14) yes . .
Fe2 P4 C65 123.42(13) yes . .
Fe2 P4 C68 119.46(15) yes . .
C64 P4 C65 105.8(3) yes . .
C64 P4 C68 103.5(2) yes . .
C65 P4 C68 104.2(3) yes . .
Fe1 N1 C1 118.8(3) yes . .
Fe1 N1 C13 124.6(3) yes . .
C1 N1 C13 116.3(4) yes . .
Fe1 N2 P1 117.83(18) yes . .
Fe1 N2 C24 114.2(3) yes . .
P1 N2 C24 126.8(3) yes . .
Fe2 N4 P3 110.66(16) yes . .
Fe2 N4 C59 116.3(4) yes . .
P3 N4 C59 132.0(4) yes . .
Fe2 N3 C36 119.9(4) yes . .
Fe2 N3 C48 123.6(3) yes . .
C36 N3 C48 116.5(4) yes . .
Fe1 N5 N6 174.9(4) yes . .
Fe2 N6 N5 173.9(4) yes . .
N1 C1 C2 120.1(5) yes . .
N1 C1 C6 119.3(5) yes . .
C2 C1 C6 120.6(4) yes . .
C1 C2 C3 118.4(5) yes . .
C1 C2 C10 121.6(4) yes . .
C3 C2 C10 120.0(5) yes . .
C2 C3 C4 121.2(6) yes . .
C3 C4 C5 119.4(5) yes . .
C4 C5 C6 121.9(5) yes . .
C1 C6 C5 118.5(5) yes . .
C1 C6 C7 122.5(4) yes . .
C5 C6 C7 118.9(5) yes . .
C6 C7 C8 113.2(5) yes . .
C6 C7 C9 109.7(5) yes . .
C8 C7 C9 110.1(5) yes . .
C2 C10 C11 113.5(4) yes . .
C2 C10 C12 112.3(5) yes . .
C11 C10 C12 110.2(6) yes . .
N1 C13 C14 122.4(4) yes . .
N1 C13 C17 129.8(5) yes . .
C14 C13 C17 107.8(4) yes . .
C13 C14 C15 104.5(4) yes . .
C14 C15 C16 104.5(5) yes . .
C15 C16 C17 101.8(5) yes . .
P1 C17 C13 127.6(4) yes . .
P1 C17 C16 121.6(4) yes . .
C13 C17 C16 110.3(4) yes . .
P1 C18 C19 113.6(5) yes . .
P1 C18 C20 111.2(5) yes . .
C19 C18 C20 109.7(5) yes . .
P1 C21 C22 111.4(4) yes . .
P1 C21 C23 116.1(4) yes . .
C22 C21 C23 112.4(5) yes . .
N2 C24 C25 125.2(5) yes . .
N2 C24 C29 117.5(5) yes . .
C25 C24 C29 117.3(5) yes . .
C24 C25 C26 120.8(6) yes . .
C25 C26 C27 121.6(6) yes . .
C26 C27 C28 118.7(5) yes . .
C27 C28 C29 121.1(6) yes . .
P2 C29 C24 115.4(4) yes . .
P2 C29 C28 124.0(5) yes . .
C24 C29 C28 120.2(5) yes . .
P2 C30 C31 111.1(5) yes . .
P2 C30 C32 108.4(4) yes . .
C31 C30 C32 110.6(5) yes . .
P2 C33 C34 108.8(5) yes . .
P2 C33 C35 114.9(5) yes . .
C34 C33 C35 109.8(5) yes . .
N3 C36 C37 119.5(4) yes . .
N3 C36 C41 120.1(4) yes . .
C37 C36 C41 120.3(4) yes . .
C36 C37 C38 118.6(5) yes . .
C36 C37 C45 121.4(4) yes . .
C38 C37 C45 119.9(4) yes . .
C37 C38 C39 121.4(4) yes . .
C38 C39 C40 119.9(5) yes . .
C39 C40 C41 121.0(5) yes . .
C36 C41 C40 118.6(4) yes . .
C36 C41 C42 121.0(4) yes . .
C40 C41 C42 120.3(5) yes . .
C41 C42 C43 113.7(5) yes . .
C41 C42 C44 111.9(5) yes . .
C43 C42 C44 110.8(4) yes . .
C37 C45 C46 109.8(5) yes . .
C37 C45 C47 113.2(4) yes . .
C46 C45 C47 110.1(4) yes . .
N3 C48 C49 121.6(4) yes . .
N3 C48 C52 128.6(5) yes . .
C49 C48 C52 109.8(5) yes . .
C48 C49 C50 103.4(4) yes . .
C49 C50 C51 103.6(5) yes . .
C50 C51 C52 103.5(5) yes . .
P3 C52 C48 124.7(5) yes . .
P3 C52 C51 124.0(4) yes . .
C48 C52 C51 109.2(4) yes . .
P3 C53 C54 110.1(5) yes . .
P3 C53 C55 116.5(4) yes . .
C54 C53 C55 111.8(6) yes . .
P3 C56 C57 116.0(4) yes . .
P3 C56 C58 111.6(3) yes . .
C57 C56 C58 112.5(5) yes . .
N4 C59 C60 126.6(5) yes . .
N4 C59 C64 116.7(4) yes . .
C60 C59 C64 116.6(4) yes . .
C59 C60 C61 122.1(5) yes . .
C60 C61 C62 121.5(5) yes . .
C61 C62 C63 118.0(5) yes . .
C62 C63 C64 122.2(5) yes . .
P4 C64 C59 116.0(3) yes . .
P4 C64 C63 124.5(4) yes . .
C59 C64 C63 119.5(5) yes . .
P4 C65 C66 109.5(4) yes . .
P4 C65 C67 108.9(4) yes . .
C66 C65 C67 111.0(5) yes . .
P4 C68 C69 114.6(4) yes . .
P4 C68 C70 109.7(3) yes . .
C69 C68 C70 109.6(4) yes . .
C72A C71A C72A 180.0(15) yes . 2_665
C72B C71A C72B 180.0(13) yes . 2_665
C71A C72A C73A 125.9(11) yes . .
C71A C72B C73A 116.7(11) yes . .
C74 C74 C75 113.8(6) yes 2_656 .
C74 C75 C76 113.3(10) yes . .
C2 C3 H3 119.413 no . .
C4 C3 H3 119.413 no . .
C3 C4 H4 120.305 no . .
C5 C4 H4 120.291 no . .
C4 C5 H5 119.055 no . .
C6 C5 H5 119.052 no . .
C6 C7 H7 107.855 no . .
C8 C7 H7 107.863 no . .
C9 C7 H7 107.867 no . .
C7 C8 H8A 109.470 no . .
C7 C8 H8B 109.472 no . .
C7 C8 H8C 109.473 no . .
H8A C8 H8B 109.470 no . .
H8A C8 H8C 109.468 no . .
H8B C8 H8C 109.475 no . .
C7 C9 H9A 109.474 no . .
C7 C9 H9B 109.468 no . .
C7 C9 H9C 109.475 no . .
H9A C9 H9B 109.466 no . .
H9A C9 H9C 109.478 no . .
H9B C9 H9C 109.467 no . .
C2 C10 H10 106.801 no . .
C11 C10 H10 106.813 no . .
C12 C10 H10 106.816 no . .
C10 C11 H11A 109.474 no . .
C10 C11 H11B 109.471 no . .
C10 C11 H11C 109.474 no . .
H11A C11 H11B 109.472 no . .
H11A C11 H11C 109.465 no . .
H11B C11 H11C 109.471 no . .
C10 C12 H12A 109.474 no . .
C10 C12 H12B 109.473 no . .
C10 C12 H12C 109.460 no . .
H12A C12 H12B 109.472 no . .
H12A C12 H12C 109.473 no . .
H12B C12 H12C 109.475 no . .
C13 C14 H14A 110.843 no . .
C13 C14 H14B 110.848 no . .
C15 C14 H14A 110.861 no . .
C15 C14 H14B 110.858 no . .
H14A C14 H14B 108.897 no . .
C14 C15 H15A 110.860 no . .
C14 C15 H15B 110.846 no . .
C16 C15 H15A 110.852 no . .
C16 C15 H15B 110.856 no . .
H15A C15 H15B 108.881 no . .
C15 C16 H16A 111.410 no . .
C15 C16 H16B 111.408 no . .
C17 C16 H16A 111.411 no . .
C17 C16 H16B 111.407 no . .
H16A C16 H16B 109.272 no . .
P1 C18 H18 107.353 no . .
C19 C18 H18 107.362 no . .
C20 C18 H18 107.367 no . .
C18 C19 H19A 109.482 no . .
C18 C19 H19B 109.472 no . .
C18 C19 H19C 109.478 no . .
H19A C19 H19B 109.471 no . .
H19A C19 H19C 109.467 no . .
H19B C19 H19C 109.458 no . .
C18 C20 H20A 109.488 no . .
C18 C20 H20B 109.467 no . .
C18 C20 H20C 109.472 no . .
H20A C20 H20B 109.461 no . .
H20A C20 H20C 109.472 no . .
H20B C20 H20C 109.468 no . .
P1 C21 H21 105.309 no . .
C22 C21 H21 105.308 no . .
C23 C21 H21 105.306 no . .
C21 C22 H22A 109.473 no . .
C21 C22 H22B 109.475 no . .
C21 C22 H22C 109.464 no . .
H22A C22 H22B 109.483 no . .
H22A C22 H22C 109.469 no . .
H22B C22 H22C 109.464 no . .
C21 C23 H23A 109.480 no . .
C21 C23 H23B 109.473 no . .
C21 C23 H23C 109.480 no . .
H23A C23 H23B 109.465 no . .
H23A C23 H23C 109.464 no . .
H23B C23 H23C 109.467 no . .
C24 C25 H25 119.590 no . .
C26 C25 H25 119.578 no . .
C25 C26 H26 119.195 no . .
C27 C26 H26 119.197 no . .
C26 C27 H27 120.644 no . .
C28 C27 H27 120.634 no . .
C27 C28 H28 119.433 no . .
C29 C28 H28 119.430 no . .
P2 C30 H30 108.908 no . .
C31 C30 H30 108.898 no . .
C32 C30 H30 108.911 no . .
C30 C31 H31A 109.467 no . .
C30 C31 H31B 109.473 no . .
C30 C31 H31C 109.468 no . .
H31A C31 H31B 109.475 no . .
H31A C31 H31C 109.467 no . .
H31B C31 H31C 109.476 no . .
C30 C32 H32A 109.472 no . .
C30 C32 H32B 109.473 no . .
C30 C32 H32C 109.466 no . .
H32A C32 H32B 109.482 no . .
H32A C32 H32C 109.462 no . .
H32B C32 H32C 109.474 no . .
P2 C33 H33 107.671 no . .
C34 C33 H33 107.681 no . .
C35 C33 H33 107.672 no . .
C33 C34 H34A 109.478 no . .
C33 C34 H34B 109.468 no . .
C33 C34 H34C 109.469 no . .
H34A C34 H34B 109.469 no . .
H34A C34 H34C 109.474 no . .
H34B C34 H34C 109.470 no . .
C33 C35 H35A 109.473 no . .
C33 C35 H35B 109.470 no . .
C33 C35 H35C 109.470 no . .
H35A C35 H35B 109.481 no . .
H35A C35 H35C 109.469 no . .
H35B C35 H35C 109.465 no . .
C37 C38 H38 119.277 no . .
C39 C38 H38 119.291 no . .
C38 C39 H39 120.029 no . .
C40 C39 H39 120.032 no . .
C39 C40 H40 119.506 no . .
C41 C40 H40 119.514 no . .
C41 C42 H42 106.680 no . .
C43 C42 H42 106.664 no . .
C44 C42 H42 106.667 no . .
C42 C43 H43A 109.467 no . .
C42 C43 H43B 109.468 no . .
C42 C43 H43C 109.471 no . .
H43A C43 H43B 109.472 no . .
H43A C43 H43C 109.479 no . .
H43B C43 H43C 109.469 no . .
C42 C44 H44A 109.476 no . .
C42 C44 H44B 109.473 no . .
C42 C44 H44C 109.467 no . .
H44A C44 H44B 109.472 no . .
H44A C44 H44C 109.475 no . .
H44B C44 H44C 109.465 no . .
C37 C45 H45 107.834 no . .
C46 C45 H45 107.830 no . .
C47 C45 H45 107.832 no . .
C45 C46 H46A 109.459 no . .
C45 C46 H46B 109.461 no . .
C45 C46 H46C 109.460 no . .
H46A C46 H46B 109.480 no . .
H46A C46 H46C 109.476 no . .
H46B C46 H46C 109.491 no . .
C45 C47 H47A 109.462 no . .
C45 C47 H47B 109.476 no . .
C45 C47 H47C 109.465 no . .
H47A C47 H47B 109.470 no . .
H47A C47 H47C 109.477 no . .
H47B C47 H47C 109.478 no . .
C48 C49 H49A 111.085 no . .
C48 C49 H49B 111.078 no . .
C50 C49 H49A 111.067 no . .
C50 C49 H49B 111.073 no . .
H49A C49 H49B 109.050 no . .
C49 C50 H50A 111.043 no . .
C49 C50 H50B 111.046 no . .
C51 C50 H50A 111.051 no . .
C51 C50 H50B 111.054 no . .
H50A C50 H50B 109.029 no . .
C50 C51 H51A 111.065 no . .
C50 C51 H51B 111.062 no . .
C52 C51 H51A 111.065 no . .
C52 C51 H51B 111.074 no . .
H51A C51 H51B 109.045 no . .
P3 C53 H53 105.827 no . .
C54 C53 H53 105.818 no . .
C55 C53 H53 105.826 no . .
C53 C54 H54A 109.477 no . .
C53 C54 H54B 109.466 no . .
C53 C54 H54C 109.469 no . .
H54A C54 H54B 109.478 no . .
H54A C54 H54C 109.472 no . .
H54B C54 H54C 109.466 no . .
C53 C55 H55A 109.470 no . .
C53 C55 H55B 109.477 no . .
C53 C55 H55C 109.466 no . .
H55A C55 H55B 109.468 no . .
H55A C55 H55C 109.470 no . .
H55B C55 H55C 109.476 no . .
P3 C56 H56 105.192 no . .
C57 C56 H56 105.195 no . .
C58 C56 H56 105.192 no . .
C56 C57 H57A 109.472 no . .
C56 C57 H57B 109.466 no . .
C56 C57 H57C 109.472 no . .
H57A C57 H57B 109.468 no . .
H57A C57 H57C 109.469 no . .
H57B C57 H57C 109.480 no . .
C56 C58 H58A 109.468 no . .
C56 C58 H58B 109.475 no . .
C56 C58 H58C 109.472 no . .
H58A C58 H58B 109.466 no . .
H58A C58 H58C 109.472 no . .
H58B C58 H58C 109.475 no . .
C59 C60 H60 118.966 no . .
C61 C60 H60 118.977 no . .
C60 C61 H61 119.279 no . .
C62 C61 H61 119.268 no . .
C61 C62 H62 120.981 no . .
C63 C62 H62 120.971 no . .
C62 C63 H63 118.875 no . .
C64 C63 H63 118.883 no . .
P4 C65 H65 109.167 no . .
C66 C65 H65 109.148 no . .
C67 C65 H65 109.164 no . .
C65 C66 H66A 109.464 no . .
C65 C66 H66B 109.468 no . .
C65 C66 H66C 109.476 no . .
H66A C66 H66B 109.477 no . .
H66A C66 H66C 109.475 no . .
H66B C66 H66C 109.468 no . .
C65 C67 H67A 109.464 no . .
C65 C67 H67B 109.465 no . .
C65 C67 H67C 109.478 no . .
H67A C67 H67B 109.459 no . .
H67A C67 H67C 109.479 no . .
H67B C67 H67C 109.481 no . .
P4 C68 H68 107.585 no . .
C69 C68 H68 107.579 no . .
C70 C68 H68 107.584 no . .
C68 C69 H69A 109.482 no . .
C68 C69 H69B 109.460 no . .
C68 C69 H69C 109.468 no . .
H69A C69 H69B 109.479 no . .
H69A C69 H69C 109.484 no . .
H69B C69 H69C 109.454 no . .
C68 C70 H70A 109.467 no . .
C68 C70 H70B 109.482 no . .
C68 C70 H70C 109.474 no . .
H70A C70 H70B 109.477 no . .
H70A C70 H70C 109.465 no . .
H70B C70 H70C 109.462 no . .
C71A C72A H72A 105.837 no . .
C71A C72A H72B 105.845 no . .
C73A C72A H72A 105.864 no . .
C73A C72A H72B 105.850 no . .
H72A C72A H72B 106.220 no . .
C71A C72B H72C 108.114 no . .
C71A C72B H72D 108.105 no . .
C73A C72B H72C 108.111 no . .
C73A C72B H72D 108.108 no . .
H72C C72B H72D 107.298 no . .
C74 C74 H74A 108.795 no 2_656 .
C74 C74 H74B 108.800 no 2_656 .
C75 C74 H74A 108.797 no . .
C75 C74 H74B 108.801 no . .
H74A C74 H74B 107.667 no . .
C74 C75 H75A 108.914 no . .
C74 C75 H75B 108.914 no . .
C76 C75 H75A 108.921 no . .
C76 C75 H75B 108.918 no . .
H75A C75 H75B 107.737 no . .
C75 C76 H76A 109.471 no . .
C75 C76 H76B 109.469 no . .
C75 C76 H76C 109.465 no . .
H76A C76 H76B 109.485 no . .
H76A C76 H76C 109.468 no . .
H76B C76 H76C 109.470 no . .

loop_
_geom_bond_atom_site_label_1
_geom_bond_atom_site_label_2
_geom_bond_distance
_geom_bond_publ_flag
_geom_bond_site_symmetry_2
Fe1 P2 2.3487(16) yes .
Fe1 N1 1.984(4) yes .
Fe1 N2 2.117(4) yes .
Fe1 N5 1.799(4) yes .
Fe2 P4 2.3467(13) yes .
Fe2 N4 2.125(4) yes .
Fe2 N3 1.993(4) yes .
Fe2 N6 1.812(4) yes .
P1 N2 1.614(4) yes .
P1 C17 1.758(5) yes .
P1 C18 1.857(8) yes .
P1 C21 1.839(5) yes .
P2 C29 1.823(5) yes .
P2 C30 1.860(5) yes .
P2 C33 1.865(7) yes .
P3 N4 1.622(5) yes .
P3 C52 1.747(5) yes .
P3 C53 1.834(6) yes .
P3 C56 1.856(5) yes .
P4 C64 1.815(5) yes .
P4 C65 1.853(6) yes .
P4 C68 1.862(5) yes .
N1 C1 1.444(5) yes .
N1 C13 1.340(6) yes .
N2 C24 1.407(6) yes .
N4 C59 1.400(6) yes .
N3 C36 1.435(6) yes .
N3 C48 1.351(7) yes .
N5 N6 1.186(6) yes .
C1 C2 1.407(8) yes .
C1 C6 1.405(7) yes .
C2 C3 1.400(6) yes .
C2 C10 1.518(8) yes .
C3 C4 1.386(9) yes .
C4 C5 1.373(9) yes .
C5 C6 1.391(6) yes .
C6 C7 1.522(9) yes .
C7 C8 1.536(8) yes .
C7 C9 1.516(8) yes .
C10 C11 1.540(9) yes .
C10 C12 1.515(8) yes .
C13 C14 1.526(7) yes .
C13 C17 1.384(6) yes .
C14 C15 1.492(7) yes .
C15 C16 1.525(9) yes .
C16 C17 1.539(7) yes .
C18 C19 1.541(9) yes .
C18 C20 1.503(8) yes .
C21 C22 1.506(11) yes .
C21 C23 1.550(9) yes .
C24 C25 1.394(8) yes .
C24 C29 1.416(8) yes .
C25 C26 1.394(8) yes .
C26 C27 1.367(9) yes .
C27 C28 1.381(9) yes .
C28 C29 1.398(7) yes .
C30 C31 1.527(10) yes .
C30 C32 1.542(8) yes .
C33 C34 1.531(8) yes .
C33 C35 1.542(8) yes .
C36 C37 1.410(6) yes .
C36 C41 1.414(7) yes .
C37 C38 1.396(7) yes .
C37 C45 1.521(7) yes .
C38 C39 1.376(8) yes .
C39 C40 1.387(6) yes .
C40 C41 1.400(7) yes .
C41 C42 1.512(6) yes .
C42 C43 1.536(9) yes .
C42 C44 1.530(8) yes .
C45 C46 1.522(8) yes .
C45 C47 1.526(7) yes .
C48 C49 1.514(7) yes .
C48 C52 1.383(7) yes .
C49 C50 1.530(9) yes .
C50 C51 1.522(8) yes .
C51 C52 1.529(9) yes .
C53 C54 1.504(7) yes .
C53 C55 1.537(10) yes .
C56 C57 1.532(7) yes .
C56 C58 1.526(8) yes .
C59 C60 1.401(7) yes .
C59 C64 1.430(8) yes .
C60 C61 1.378(7) yes .
C61 C62 1.382(9) yes .
C62 C63 1.377(7) yes .
C63 C64 1.403(6) yes .
C65 C66 1.525(7) yes .
C65 C67 1.542(8) yes .
C68 C69 1.536(6) yes .
C68 C70 1.517(9) yes .
C71A C72A 1.183(17) yes .
C71A C72A 1.183(17) yes 2_665
C71A C72B 1.604(16) yes .
C71A C72B 1.604(16) yes 2_665
C72A C73A 1.648(18) yes .
C72B C73A 1.36(3) yes .
C74 C74 1.524(8) yes 2_656
C74 C75 1.525(12) yes .
C75 C76 1.444(15) yes .
C3 H3 0.950 no .
C4 H4 0.950 no .
C5 H5 0.950 no .
C7 H7 1.000 no .
C8 H8A 0.980 no .
C8 H8B 0.980 no .
C8 H8C 0.980 no .
C9 H9A 0.980 no .
C9 H9B 0.980 no .
C9 H9C 0.980 no .
C10 H10 1.000 no .
C11 H11A 0.980 no .
C11 H11B 0.980 no .
C11 H11C 0.980 no .
C12 H12A 0.980 no .
C12 H12B 0.980 no .
C12 H12C 0.980 no .
C14 H14A 0.990 no .
C14 H14B 0.990 no .
C15 H15A 0.990 no .
C15 H15B 0.990 no .
C16 H16A 0.990 no .
C16 H16B 0.990 no .
C18 H18 1.000 no .
C19 H19A 0.980 no .
C19 H19B 0.980 no .
C19 H19C 0.980 no .
C20 H20A 0.980 no .
C20 H20B 0.980 no .
C20 H20C 0.980 no .
C21 H21 1.000 no .
C22 H22A 0.980 no .
C22 H22B 0.980 no .
C22 H22C 0.980 no .
C23 H23A 0.980 no .
C23 H23B 0.980 no .
C23 H23C 0.980 no .
C25 H25 0.950 no .
C26 H26 0.950 no .
C27 H27 0.950 no .
C28 H28 0.950 no .
C30 H30 1.000 no .
C31 H31A 0.980 no .
C31 H31B 0.980 no .
C31 H31C 0.980 no .
C32 H32A 0.980 no .
C32 H32B 0.980 no .
C32 H32C 0.980 no .
C33 H33 1.000 no .
C34 H34A 0.980 no .
C34 H34B 0.980 no .
C34 H34C 0.980 no .
C35 H35A 0.980 no .
C35 H35B 0.980 no .
C35 H35C 0.980 no .
C38 H38 0.950 no .
C39 H39 0.950 no .
C40 H40 0.950 no .
C42 H42 1.000 no .
C43 H43A 0.980 no .
C43 H43B 0.980 no .
C43 H43C 0.980 no .
C44 H44A 0.980 no .
C44 H44B 0.980 no .
C44 H44C 0.980 no .
C45 H45 1.000 no .
C46 H46A 0.980 no .
C46 H46B 0.980 no .
C46 H46C 0.980 no .
C47 H47A 0.980 no .
C47 H47B 0.980 no .
C47 H47C 0.980 no .
C49 H49A 0.990 no .
C49 H49B 0.990 no .
C50 H50A 0.990 no .
C50 H50B 0.990 no .
C51 H51A 0.990 no .
C51 H51B 0.990 no .
C53 H53 1.000 no .
C54 H54A 0.980 no .
C54 H54B 0.980 no .
C54 H54C 0.980 no .
C55 H55A 0.980 no .
C55 H55B 0.980 no .
C55 H55C 0.980 no .
C56 H56 1.000 no .
C57 H57A 0.980 no .
C57 H57B 0.980 no .
C57 H57C 0.980 no .
C58 H58A 0.980 no .
C58 H58B 0.980 no .
C58 H58C 0.980 no .
C60 H60 0.950 no .
C61 H61 0.950 no .
C62 H62 0.950 no .
C63 H63 0.950 no .
C65 H65 1.000 no .
C66 H66A 0.980 no .
C66 H66B 0.980 no .
C66 H66C 0.980 no .
C67 H67A 0.980 no .
C67 H67B 0.980 no .
C67 H67C 0.980 no .
C68 H68 1.000 no .
C69 H69A 0.980 no .
C69 H69B 0.980 no .
C69 H69C 0.980 no .
C70 H70A 0.980 no .
C70 H70B 0.980 no .
C70 H70C 0.980 no .
C72A H72A 0.990 no .
C72A H72B 0.990 no .
C72B H72C 0.990 no .
C72B H72D 0.990 no .
C74 H74A 0.990 no .
C74 H74B 0.990 no .
C75 H75A 0.990 no .
C75 H75B 0.990 no .
C76 H76A 0.980 no .
C76 H76B 0.980 no .
C76 H76C 0.980 no .

loop_
_geom_contact_atom_site_label_1
_geom_contact_atom_site_label_2
_geom_contact_distance
_geom_contact_publ_flag
_geom_contact_site_symmetry_2
Fe1 C17 3.401(5) no .
Fe1 C20 3.597(7) no .
Fe2 C52 3.369(6) no .
Fe2 C56 3.562(6) no .
P1 N1 3.337(4) no .
P1 C25 3.229(5) no .
P3 N3 3.258(4) no .
P3 C60 3.344(5) no .
N1 C7 2.930(7) no .
N1 C10 2.927(8) no .
N1 C12 3.513(9) no .
N2 C13 3.239(6) no .
N2 C20 3.045(9) no .
N2 C22 3.364(7) no .
N2 C34 3.470(9) no .
N4 C48 3.308(6) no .
N4 C54 3.350(8) no .
N4 C58 3.351(7) no .
N4 C70 3.418(6) no .
N3 C42 2.914(7) no .
N3 C44 3.398(6) no .
N3 C45 2.911(5) no .
N5 C20 3.507(7) no .
N5 C31 3.495(7) no .
N5 C66 3.517(6) no .
N6 C66 3.401(7) no .
C1 C4 2.788(6) no .
C1 C9 3.443(9) no .
C1 C12 3.352(9) no .
C1 C14 2.808(6) no .
C2 C5 2.785(8) no .
C2 C13 3.370(7) no .
C3 C6 2.788(9) no .
C3 C11 2.940(9) no .
C3 C12 3.368(8) no .
C5 C8 3.001(9) no .
C5 C9 3.161(9) no .
C6 C13 3.085(6) no .
C6 C14 3.226(7) no .
C7 C13 3.236(7) no .
C7 C14 3.510(8) no .
C16 C19 3.480(12) no .
C16 C21 3.303(7) no .
C16 C22 3.516(8) no .
C16 C23 3.383(8) no .
C17 C19 3.208(11) no .
C17 C22 3.282(7) no .
C17 C23 3.597(7) no .
C18 C23 3.267(8) no .
C19 C23 3.480(10) no .
C21 C24 3.290(7) no .
C21 C25 3.298(8) no .
C24 C27 2.825(7) no .
C25 C28 2.761(9) no .
C25 C46 3.578(8) no .
C26 C29 2.761(8) no .
C28 C30 3.245(8) no .
C28 C31 3.459(7) no .
C28 C35 3.575(11) no .
C29 C31 3.321(7) no .
C29 C34 3.314(9) no .
C29 C35 3.407(11) no .
C30 C35 3.287(9) no .
C32 C33 3.349(8) no .
C36 C39 2.790(7) no .
C36 C44 3.298(6) no .
C36 C46 3.425(6) no .
C36 C49 2.788(8) no .
C37 C40 2.796(7) no .
C37 C48 3.118(7) no .
C37 C49 3.229(8) no .
C38 C41 2.794(6) no .
C38 C46 3.220(7) no .
C38 C47 2.989(8) no .
C40 C43 2.927(7) no .
C40 C44 3.404(7) no .
C41 C48 3.349(8) no .
C41 C49 3.551(9) no .
C44 C48 3.599(8) no .
C45 C48 3.275(6) no .
C45 C49 3.529(7) no .
C48 C56 3.537(7) no .
C51 C53 3.304(8) no .
C51 C54 3.572(7) no .
C51 C55 3.285(9) no .
C52 C54 3.362(7) no .
C52 C55 3.499(9) no .
C52 C57 3.228(7) no .
C53 C58 3.312(8) no .
C53 C59 3.398(9) no .
C53 C60 3.310(9) no .
C54 C59 3.593(9) no .
C54 C60 3.568(9) no .
C55 C56 3.428(10) no .
C55 C57 3.507(8) no .
C59 C62 2.843(7) no .
C59 C70 3.587(6) no .
C60 C63 2.749(8) no .
C61 C64 2.776(7) no .
C63 C65 3.250(8) no .
C63 C66 3.591(8) no .
C63 C69 3.489(7) no .
C64 C66 3.374(9) no .
C64 C69 3.334(7) no .
C64 C70 3.283(7) no .
C65 C69 3.278(7) no .
C67 C68 3.285(9) no .
C71A C73A 2.530(9) no 2_665
C72A C73A 3.59(2) no 2_665
C57 C66 3.585(8) no 1_455
C66 C57 3.585(8) no 1_655
Fe1 H7 3.5759 no .
Fe1 H9C 3.4523 no .
Fe1 H10 2.8502 no .
Fe1 H20A 3.0449 no .
Fe1 H20B 3.3923 no .
Fe1 H31A 3.5045 no .
Fe1 H34C 3.1952 no .
Fe1 H66A 3.4507 no .
Fe2 H31A 3.4147 no .
Fe2 H42 2.8670 no .
Fe2 H45 3.5775 no .
Fe2 H46B 3.4070 no .
Fe2 H56 2.9450 no .
Fe2 H66A 3.4215 no .
Fe2 H70C 3.2379 no .
P1 H16A 3.0411 no .
P1 H16B 3.2004 no .
P1 H19A 3.0316 no .
P1 H19C 2.9667 no .
P1 H20A 2.9042 no .
P1 H20B 2.9297 no .
P1 H22A 3.0090 no .
P1 H22C 2.8193 no .
P1 H23B 3.1172 no .
P1 H23C 2.9773 no .
P1 H25 2.9605 no .
P2 H10 3.0872 no .
P2 H28 2.9685 no .
P2 H31A 2.9355 no .
P2 H31C 2.9377 no .
P2 H32B 2.9067 no .
P2 H32C 2.8786 no .
P2 H34A 2.9512 no .
P2 H34C 2.8441 no .
P2 H35B 3.0525 no .
P2 H35C 3.0143 no .
P3 H51A 3.1144 no .
P3 H51B 3.1573 no .
P3 H54A 2.9711 no .
P3 H54C 2.7937 no .
P3 H55B 3.0961 no .
P3 H55C 2.9821 no .
P3 H57B 3.1117 no .
P3 H57C 2.9721 no .
P3 H58A 3.0407 no .
P3 H58C 2.8550 no .
P3 H60 3.0724 no .
P4 H42 3.0593 no .
P4 H63 2.9655 no .
P4 H66A 2.9130 no .
P4 H66C 2.8805 no .
P4 H67B 2.8975 no .
P4 H67C 2.8989 no .
P4 H69B 3.0186 no .
P4 H69C 3.0177 no .
P4 H70A 2.9342 no .
P4 H70C 2.8680 no .
N1 H7 2.4559 no .
N1 H9C 3.4149 no .
N1 H10 2.5219 no .
N1 H12B 3.0454 no .
N1 H14A 2.9180 no .
N1 H14B 2.7013 no .
N1 H20A 3.4622 no .
N1 H34C 3.1609 no .
N2 H18 3.2749 no .
N2 H20A 3.0518 no .
N2 H20B 2.7347 no .
N2 H21 2.9289 no .
N2 H22C 2.9160 no .
N2 H25 2.6928 no .
N2 H34A 3.1557 no .
N2 H34C 3.0656 no .
N4 H53 3.0152 no .
N4 H54C 2.8896 no .
N4 H56 2.7708 no .
N4 H58C 2.9251 no .
N4 H60 2.7113 no .
N4 H70A 3.0471 no .
N4 H70C 3.0710 no .
N3 H42 2.5502 no .
N3 H44B 2.8802 no .
N3 H45 2.4362 no .
N3 H46B 3.3625 no .
N3 H49A 2.6925 no .
N3 H49B 2.9024 no .
N3 H56 3.2945 no .
N3 H70C 3.2291 no .
N5 H9C 2.7121 no .
N5 H20A 2.9324 no .
N5 H20B 3.1697 no .
N5 H31A 2.6863 no .
N5 H46B 2.7980 no .
N5 H66A 2.6836 no .
N5 H66C 3.5238 no .
N6 H9C 2.8150 no .
N6 H20A 3.4934 no .
N6 H31A 2.6804 no .
N6 H46B 2.6716 no .
N6 H56 3.0470 no .
N6 H66A 2.6638 no .
N6 H66C 3.4123 no .
C1 H3 3.2706 no .
C1 H5 3.2601 no .
C1 H7 2.6112 no .
C1 H9C 3.2758 no .
C1 H10 2.6140 no .
C1 H12B 3.1341 no .
C1 H14A 2.9548 no .
C1 H14B 2.6355 no .
C1 H66C 3.5101 no .
C2 H4 3.2832 no .
C2 H11A 3.3766 no .
C2 H11B 2.6687 no .
C2 H11C 2.8599 no .
C2 H12A 2.7189 no .
C2 H12B 2.7122 no .
C2 H12C 3.3569 no .
C2 H14B 3.0524 no .
C2 H66B 3.2981 no .
C3 H5 3.2370 no .
C3 H10 3.2727 no .
C3 H11B 2.8946 no .
C3 H11C 2.8497 no .
C3 H12A 3.1726 no .
C3 H66B 3.1409 no .
C3 H66C 3.5558 no .
C4 H66B 3.4962 no .
C4 H66C 3.3972 no .
C5 H3 3.2372 no .
C5 H7 3.3022 no .
C5 H8A 3.1993 no .
C5 H8B 2.7371 no .
C5 H9B 2.8801 no .
C5 H9C 3.4999 no .
C5 H66C 3.2692 no .
C6 H4 3.2707 no .
C6 H8A 2.7470 no .
C6 H8B 2.7614 no .
C6 H8C 3.3856 no .
C6 H9A 3.3322 no .
C6 H9B 2.6596 no .
C6 H9C 2.6816 no .
C6 H14A 2.9115 no .
C6 H14B 3.2152 no .
C6 H66C 3.3276 no .
C7 H5 2.6379 no .
C7 H14A 2.9550 no .
C7 H20A 3.4000 no .
C8 H5 2.7216 no .
C8 H9A 2.6387 no .
C8 H9B 2.7395 no .
C8 H9C 3.3472 no .
C8 H14A 3.0556 no .
C9 H5 3.1195 no .
C9 H8A 3.3458 no .
C9 H8B 2.7093 no .
C9 H8C 2.6766 no .
C9 H20A 3.2087 no .
C9 H58C 3.1432 no .
C9 H66C 3.4444 no .
C10 H3 2.6705 no .
C10 H14B 3.5264 no .
C10 H33 3.0362 no .
C10 H34C 3.2589 no .
C11 H3 2.6209 no .
C11 H12A 2.7461 no .
C11 H12B 3.3510 no .
C11 H12C 2.6398 no .
C11 H32B 3.4840 no .
C11 H32C 3.2703 no .
C11 H33 3.1457 no .
C11 H66B 3.5725 no .
C12 H3 3.4082 no .
C12 H11A 2.7488 no .
C12 H11B 3.3466 no .
C12 H11C 2.6489 no .
C12 H14B 3.0645 no .
C12 H33 3.4036 no .
C12 H34B 3.5638 no .
C12 H34C 3.0977 no .
C13 H7 2.5264 no .
C13 H10 3.4142 no .
C13 H12B 3.0346 no .
C13 H15A 2.8037 no .
C13 H15B 3.2252 no .
C13 H16A 3.1598 no .
C13 H16B 2.9328 no .
C13 H19A 3.4570 no .
C13 H34C 3.2468 no .
C14 H7 3.0317 no .
C14 H8A 3.3184 no .
C14 H12B 2.9741 no .
C14 H16A 3.2174 no .
C14 H16B 2.8165 no .
C15 H12B 3.5584 no .
C16 H14A 2.8032 no .
C16 H14B 3.2248 no .
C16 H19A 3.2008 no .
C16 H19C 3.0830 no .
C16 H22A 2.8772 no .
C16 H23B 2.7163 no .
C17 H7 3.2067 no .
C17 H14A 2.8749 no .
C17 H14B 3.1239 no .
C17 H15A 2.8014 no .
C17 H15B 3.2194 no .
C17 H19A 2.9080 no .
C17 H19C 3.2017 no .
C17 H20A 3.5073 no .
C17 H22A 2.9661 no .
C17 H22C 3.3860 no .
C17 H23B 3.3205 no .
C17 H34C 3.3875 no .
C18 H21 3.1227 no .
C18 H23C 2.7680 no .
C18 H25 3.1210 no .
C19 H16B 2.9122 no .
C19 H20A 2.7345 no .
C19 H20B 3.3370 no .
C19 H20C 2.6132 no .
C19 H23B 3.4882 no .
C19 H23C 2.8742 no .
C20 H7 3.5617 no .
C20 H19A 2.6890 no .
C20 H19B 2.6737 no .
C20 H19C 3.3333 no .
C20 H25 3.4744 no .
C20 H46C 3.4790 no .
C20 H58B 3.0466 no .
C21 H16A 2.8821 no .
C21 H18 2.8412 no .
C21 H19C 3.3837 no .
C21 H25 2.9127 no .
C22 H16A 2.8706 no .
C22 H23A 2.7364 no .
C22 H23B 2.7443 no .
C22 H23C 3.3718 no .
C22 H34A 3.1017 no .
C23 H16A 2.8457 no .
C23 H16B 3.3849 no .
C23 H18 3.0056 no .
C23 H19C 2.8061 no .
C23 H22A 2.7346 no .
C23 H22B 2.7258 no .
C23 H22C 3.3802 no .
C24 H20B 3.1156 no .
C24 H21 2.9308 no .
C24 H22C 3.0902 no .
C24 H26 3.2735 no .
C24 H28 3.2941 no .
C24 H34A 3.1540 no .
C24 H46A 3.4144 no .
C24 H46B 3.5536 no .
C25 H18 3.4421 no .
C25 H20B 3.2052 no .
C25 H21 2.5705 no .
C25 H22C 3.5708 no .
C25 H27 3.2681 no .
C25 H46A 3.1410 no .
C25 H46C 3.3145 no .
C26 H21 3.5771 no .
C26 H28 3.2211 no .
C26 H46A 3.0200 no .
C27 H25 3.2573 no .
C27 H46A 3.1376 no .
C28 H26 3.2218 no .
C28 H30 3.0050 no .
C28 H31C 2.7876 no .
C28 H35B 2.9476 no .
C28 H46A 3.3239 no .
C29 H25 3.2635 no .
C29 H27 3.2791 no .
C29 H30 3.0784 no .
C29 H31C 2.8740 no .
C29 H34A 2.9076 no .
C29 H34C 3.5460 no .
C29 H35B 3.0124 no .
C29 H46A 3.4466 no .
C30 H28 2.8883 no .
C30 H33 3.1313 no .
C30 H35B 3.5789 no .
C30 H35C 2.8275 no .
C31 H28 3.2378 no .
C31 H32A 2.7115 no .
C31 H32B 2.7168 no .
C31 H32C 3.3656 no .
C31 H46B 3.3626 no .
C32 H11A 3.4898 no .
C32 H11B 3.3937 no .
C32 H31A 2.7144 no .
C32 H31B 2.7064 no .
C32 H31C 3.3686 no .
C32 H33 3.0543 no .
C32 H35C 3.2793 no .
C32 H66A 3.5929 no .
C32 H67B 3.4690 no .
C33 H10 2.8949 no .
C33 H11A 3.4960 no .
C33 H12C 3.5799 no .
C33 H30 2.9913 no .
C33 H32C 2.8745 no .
C34 H10 3.1037 no .
C34 H12B 3.4741 no .
C34 H12C 3.2613 no .
C34 H22C 2.9167 no .
C34 H35A 2.6965 no .
C34 H35B 2.7057 no .
C34 H35C 3.3598 no .
C35 H28 3.1932 no .
C35 H30 2.8434 no .
C35 H32C 3.3157 no .
C35 H34A 2.7008 no .
C35 H34B 2.6962 no .
C35 H34C 3.3620 no .
C36 H31A 3.4775 no .
C36 H38 3.2711 no .
C36 H40 3.2784 no .
C36 H42 2.6212 no .
C36 H44B 3.0494 no .
C36 H45 2.5962 no .
C36 H46B 3.2389 no .
C36 H49A 2.6036 no .
C36 H49B 2.9471 no .
C37 H31C 3.3247 no .
C37 H39 3.2719 no .
C37 H46A 2.6789 no .
C37 H46B 2.6761 no .
C37 H46C 3.3369 no .
C37 H47A 3.3751 no .
C37 H47B 2.7013 no .
C37 H47C 2.7898 no .
C37 H49A 3.1942 no .
C37 H49B 2.9254 no .
C38 H31C 3.2333 no .
C38 H40 3.2454 no .
C38 H45 3.3080 no .
C38 H46A 2.9650 no .
C38 H46B 3.5465 no .
C38 H47B 3.0953 no .
C38 H47C 2.7832 no .
C39 H31B 3.3632 no .
C39 H31C 3.5153 no .
C40 H31B 3.1580 no .
C40 H38 3.2456 no .
C40 H42 3.2597 no .
C40 H43A 3.0375 no .
C40 H43B 2.6901 no .
C40 H44A 3.2312 no .
C41 H31B 3.3155 no .
C41 H39 3.2803 no .
C41 H43A 2.7555 no .
C41 H43B 2.7555 no .
C41 H43C 3.3811 no .
C41 H44A 2.7316 no .
C41 H44B 2.7042 no .
C41 H44C 3.3576 no .
C41 H49A 2.9848 no .
C42 H40 2.6750 no .
C42 H49A 3.4500 no .
C42 H68 3.0863 no .
C42 H70C 3.3182 no .
C43 H40 2.5940 no .
C43 H44A 2.7586 no .
C43 H44B 3.3652 no .
C43 H44C 2.6688 no .
C43 H67B 3.3593 no .
C43 H67C 3.4444 no .
C43 H68 3.2606 no .
C44 H40 3.4803 no .
C44 H43A 3.3631 no .
C44 H43B 2.7669 no .
C44 H43C 2.6639 no .
C44 H49A 2.9100 no .
C44 H68 3.3750 no .
C44 H70C 3.0066 no .
C45 H38 2.6651 no .
C45 H49B 2.9801 no .
C45 H56 3.5028 no .
C45 H57C 3.2075 no .
C46 H20B 3.1335 no .
C46 H31C 3.2315 no .
C46 H38 3.2009 no .
C46 H47A 2.7078 no .
C46 H47B 3.3428 no .
C46 H47C 2.6654 no .
C46 H56 3.4712 no .
C47 H38 2.7139 no .
C47 H46A 2.7243 no .
C47 H46B 3.3425 no .
C47 H46C 2.6475 no .
C47 H49B 3.1196 no .
C47 H57C 3.4958 no .
C48 H42 3.4270 no .
C48 H44B 2.7814 no .
C48 H45 2.5607 no .
C48 H50A 3.2237 no .
C48 H50B 2.8174 no .
C48 H51A 3.1357 no .
C48 H51B 2.9073 no .
C48 H56 3.4011 no .
C48 H57C 3.0968 no .
C48 H70C 3.2385 no .
C49 H44B 2.7804 no .
C49 H45 3.0377 no .
C49 H47B 3.4048 no .
C49 H51A 3.2321 no .
C49 H51B 2.8286 no .
C49 H57C 3.5844 no .
C50 H44B 3.3383 no .
C51 H49A 3.2328 no .
C51 H49B 2.8254 no .
C51 H54A 2.9436 no .
C51 H55B 2.5887 no .
C51 H57C 3.0986 no .
C52 H45 3.2747 no .
C52 H49A 3.1371 no .
C52 H49B 2.8963 no .
C52 H50A 3.2298 no .
C52 H50B 2.8263 no .
C52 H54A 3.0377 no .
C52 H54C 3.5239 no .
C52 H55B 3.1958 no .
C52 H56 3.1552 no .
C52 H57B 3.5117 no .
C52 H57C 2.7646 no .
C52 H70C 3.2827 no .
C53 H51A 3.0101 no .
C53 H51B 3.4504 no .
C53 H57B 3.4218 no .
C53 H58A 2.9849 no .
C53 H58C 3.3872 no .
C53 H60 2.7187 no .
C54 H51A 2.9505 no .
C54 H55A 2.7146 no .
C54 H55B 2.7200 no .
C54 H55C 3.3546 no .
C54 H60 3.2426 no .
C54 H70A 3.5044 no .
C55 H51A 2.9676 no .
C55 H51B 3.0406 no .
C55 H54A 2.7141 no .
C55 H54B 2.7052 no .
C55 H54C 3.3609 no .
C55 H57B 2.8574 no .
C55 H58A 3.1318 no .
C56 H45 3.2399 no .
C56 H53 3.1372 no .
C56 H55C 2.9615 no .
C57 H45 2.9765 no .
C57 H51B 3.1290 no .
C57 H55C 2.8372 no .
C57 H58A 2.7464 no .
C57 H58B 2.7318 no .
C57 H58C 3.3802 no .
C58 H9A 3.2584 no .
C58 H20C 3.1462 no .
C58 H53 2.9791 no .
C58 H55C 3.1462 no .
C58 H57A 2.7328 no .
C58 H57B 2.7482 no .
C58 H57C 3.3790 no .
C58 H60 3.1410 no .
C59 H9B 3.3345 no .
C59 H9C 3.4971 no .
C59 H53 3.1556 no .
C59 H54C 2.8989 no .
C59 H58C 3.1227 no .
C59 H61 3.2791 no .
C59 H63 3.3003 no .
C59 H70A 2.9851 no .
C60 H9A 3.4260 no .
C60 H9B 3.1025 no .
C60 H53 2.6912 no .
C60 H54C 2.9957 no .
C60 H58C 2.9252 no .
C60 H62 3.2665 no .
C61 H9B 3.0214 no .
C61 H63 3.2228 no .
C62 H9B 3.1568 no .
C62 H60 3.2545 no .
C63 H9B 3.3121 no .
C63 H61 3.2247 no .
C63 H65 2.9199 no .
C63 H66C 2.9745 no .
C63 H69B 2.8209 no .
C64 H9B 3.4081 no .
C64 H60 3.2719 no .
C64 H62 3.2923 no .
C64 H65 3.0080 no .
C64 H66C 2.9206 no .
C64 H69B 2.9099 no .
C64 H70A 2.8570 no .
C64 H70C 3.5649 no .
C65 H63 2.8517 no .
C65 H68 3.1215 no .
C65 H69B 3.5379 no .
C65 H69C 2.8366 no .
C66 H11B 3.4941 no .
C66 H32B 3.3129 no .
C66 H63 3.3089 no .
C66 H67A 2.7145 no .
C66 H67B 2.7239 no .
C66 H67C 3.3678 no .
C67 H32B 3.4598 no .
C67 H43A 3.2968 no .
C67 H66A 2.7027 no .
C67 H66B 2.7283 no .
C67 H66C 3.3710 no .
C67 H68 2.9798 no .
C67 H69C 3.1581 no .
C68 H42 2.9511 no .
C68 H44C 3.5108 no .
C68 H65 3.0428 no .
C68 H67C 2.8118 no .
C69 H63 3.1835 no .
C69 H65 2.8942 no .
C69 H67C 3.1600 no .
C69 H70A 2.6987 no .
C69 H70B 2.6591 no .
C69 H70C 3.3441 no .
C70 H42 3.2329 no .
C70 H44B 3.4336 no .
C70 H44C 3.1920 no .
C70 H54C 3.4829 no .
C70 H69A 2.6561 no .
C70 H69B 2.7110 no .
C70 H69C 3.3400 no .
C71A H72A 1.7377 no 2_665
C71A H72B 1.7379 no 2_665
C71A H72C 2.1311 no 2_665
C71A H72D 2.1310 no 2_665
C72A H72A 2.8036 no 2_665
C72A H72B 2.8038 no 2_665
C74 H75A 2.8164 no 2_656
C74 H75B 2.6735 no 2_656
C74 H76A 2.6752 no .
C74 H76B 2.6754 no .
C74 H76C 3.3227 no .
C75 H74A 2.7393 no 2_656
C75 H74B 2.7393 no 2_656
C76 H74A 2.7507 no .
C76 H74B 2.6115 no .
H3 H4 2.3321 no .
H3 H10 3.5416 no .
H3 H11A 3.5825 no .
H3 H11B 2.6264 no .
H3 H11C 2.2578 no .
H3 H12A 3.0558 no .
H3 H66B 3.3341 no .
H4 H5 2.3134 no .
H5 H7 3.5668 no .
H5 H8A 3.0433 no .
H5 H8B 2.1730 no .
H5 H8C 3.5932 no .
H5 H9B 2.6441 no .
H7 H8A 2.3653 no .
H7 H8B 2.8679 no .
H7 H8C 2.3620 no .
H7 H9A 2.3695 no .
H7 H9B 2.8518 no .
H7 H9C 2.3216 no .
H7 H14A 2.5996 no .
H7 H19A 2.7418 no .
H7 H20A 2.6869 no .
H8A H9A 3.5349 no .
H8A H14A 2.3692 no .
H8B H9A 2.9256 no .
H8B H9B 2.5834 no .
H8C H9A 2.4400 no .
H8C H9B 3.0265 no .
H8C H9C 3.5473 no .
H8C H19A 3.5014 no .
H9A H20A 3.0421 no .
H9A H58B 3.2593 no .
H9A H58C 2.4386 no .
H9A H60 3.4519 no .
H9B H58C 3.4877 no .
H9B H60 3.5441 no .
H9B H61 3.4316 no .
H9B H66C 3.1113 no .
H9C H20A 2.8042 no .
H9C H58C 3.0952 no .
H9C H66A 3.4982 no .
H9C H66C 2.9792 no .
H10 H11A 2.2924 no .
H10 H11B 2.4178 no .
H10 H11C 2.8555 no .
H10 H12A 2.8424 no .
H10 H12B 2.3139 no .
H10 H12C 2.3458 no .
H10 H32B 3.3863 no .
H10 H32C 3.3870 no .
H10 H33 2.3542 no .
H10 H34B 3.4978 no .
H10 H34C 2.5276 no .
H11A H12A 3.1306 no .
H11A H12B 3.5990 no .
H11A H12C 2.5219 no .
H11A H32B 3.3857 no .
H11A H32C 2.7290 no .
H11A H33 2.5120 no .
H11B H12A 3.5940 no .
H11B H12C 3.5631 no .
H11B H32B 2.8723 no .
H11B H32C 3.0182 no .
H11B H33 3.5330 no .
H11B H66A 3.4474 no .
H11B H66B 2.6995 no .
H11C H12A 2.5285 no .
H11C H12B 3.5750 no .
H11C H12C 2.8238 no .
H12A H14B 3.1954 no .
H12B H14B 2.3005 no .
H12B H15A 3.1151 no .
H12B H34B 3.4192 no .
H12B H34C 2.7352 no .
H12C H33 2.9175 no .
H12C H34B 2.9491 no .
H12C H34C 2.9223 no .
H14A H15A 2.8403 no .
H14A H15B 2.2560 no .
H14A H16B 2.8986 no .
H14B H15A 2.2561 no .
H14B H15B 2.5493 no .
H15A H16A 2.2915 no .
H15A H16B 2.8701 no .
H15A H22A 3.4532 no .
H15B H16A 2.5946 no .
H15B H16B 2.2958 no .
H16A H19C 3.3636 no .
H16A H22A 2.1344 no .
H16A H22B 3.5327 no .
H16A H22C 3.4640 no .
H16A H23A 3.5168 no .
H16A H23B 2.1071 no .
H16A H23C 3.4287 no .
H16B H19A 2.6178 no .
H16B H19C 2.4309 no .
H16B H23B 2.6721 no .
H16B H23C 3.5353 no .
H18 H19A 2.8672 no .
H18 H19B 2.3470 no .
H18 H19C 2.3763 no .
H18 H20A 2.8378 no .
H18 H20B 2.3017 no .
H18 H20C 2.3518 no .
H18 H21 2.7648 no .
H18 H23B 3.5716 no .
H18 H23C 2.3578 no .
H18 H25 2.6437 no .
H19A H20A 2.5700 no .
H19A H20C 2.8833 no .
H19B H20A 3.0398 no .
H19B H20B 3.5382 no .
H19B H20C 2.4235 no .
H19B H23C 3.3457 no .
H19C H20C 3.5159 no .
H19C H23B 2.6806 no .
H19C H23C 2.2377 no .
H20A H56 3.5791 no .
H20A H58B 3.0963 no .
H20A H58C 3.5785 no .
H20B H25 2.8774 no .
H20B H46B 2.8489 no .
H20B H46C 2.5702 no .
H20B H56 3.3722 no .
H20B H58B 3.4175 no .
H20C H56 3.2769 no .
H20C H57A 3.4044 no .
H20C H58B 2.2630 no .
H20C H58C 3.4209 no .
H21 H22A 2.8203 no .
H21 H22B 2.2693 no .
H21 H22C 2.3309 no .
H21 H23A 2.3103 no .
H21 H23B 2.8535 no .
H21 H23C 2.3714 no .
H21 H25 2.1337 no .
H22A H23A 3.0266 no .
H22A H23B 2.5771 no .
H22A H34A 3.3713 no .
H22A H34C 3.5823 no .
H22B H23A 2.5592 no .
H22B H23B 3.0255 no .
H22C H34A 2.1531 no .
H22C H34B 3.3536 no .
H22C H34C 2.9162 no .
H25 H26 2.3263 no .
H25 H46A 3.5676 no .
H25 H46C 3.3144 no .
H26 H27 2.3145 no .
H26 H46A 3.4166 no .
H27 H28 2.3317 no .
H28 H30 2.3900 no .
H28 H31C 2.6798 no .
H28 H35B 2.6275 no .
H28 H35C 3.0880 no .
H30 H31A 2.8702 no .
H30 H31B 2.3708 no .
H30 H31C 2.3686 no .
H30 H32A 2.3841 no .
H30 H32B 2.8820 no .
H30 H32C 2.3840 no .
H30 H33 3.2914 no .
H30 H35B 3.0568 no .
H30 H35C 2.2125 no .
H31A H32A 2.9997 no .
H31A H32B 2.5418 no .
H31A H46B 2.9649 no .
H31A H66A 3.2602 no .
H31A H67B 3.3218 no .
H31B H32A 2.5275 no .
H31B H32B 2.9956 no .
H31B H32C 3.5963 no .
H31B H40 3.4542 no .
H31B H43A 3.2417 no .
H31C H38 3.5053 no .
H31C H46A 2.7950 no .
H31C H46B 2.8545 no .
H32A H67B 3.2242 no .
H32B H33 3.3541 no .
H32B H66A 2.6298 no .
H32B H66B 3.2055 no .
H32B H67A 3.3229 no .
H32B H67B 2.8451 no .
H32C H33 2.3771 no .
H32C H35C 2.8035 no .
H33 H34A 2.8622 no .
H33 H34B 2.3412 no .
H33 H34C 2.3721 no .
H33 H35A 2.3527 no .
H33 H35B 2.8702 no .
H33 H35C 2.3799 no .
H34A H35A 2.9794 no .
H34A H35B 2.5247 no .
H34A H35C 3.5950 no .
H34B H35A 2.5099 no .
H34B H35B 2.9864 no .
H34B H35C 3.5871 no .
H34C H35A 3.5905 no .
H34C H35B 3.5995 no .
H38 H39 2.3159 no .
H38 H45 3.5830 no .
H38 H46A 2.7518 no .
H38 H47B 2.9267 no .
H38 H47C 2.2185 no .
H39 H40 2.3301 no .
H40 H42 3.5260 no .
H40 H43A 2.7582 no .
H40 H43B 2.0835 no .
H40 H43C 3.5143 no .
H40 H44A 3.1634 no .
H42 H43A 2.3311 no .
H42 H43B 2.8565 no .
H42 H43C 2.3623 no .
H42 H44A 2.8522 no .
H42 H44B 2.3310 no .
H42 H44C 2.3513 no .
H42 H67B 3.1528 no .
H42 H67C 3.4041 no .
H42 H68 2.4030 no .
H42 H70C 2.6593 no .
H43A H44C 3.5429 no .
H43A H67B 2.6577 no .
H43A H67C 3.0636 no .
H43A H68 3.4973 no .
H43B H44A 2.6438 no .
H43B H44C 3.0105 no .
H43C H44A 2.9903 no .
H43C H44B 3.5450 no .
H43C H44C 2.4365 no .
H43C H67B 3.4222 no .
H43C H67C 3.0442 no .
H43C H68 2.7356 no .
H44A H49A 2.9672 no .
H44B H49A 2.1866 no .
H44B H50B 2.9134 no .
H44B H70B 3.4834 no .
H44B H70C 2.6282 no .
H44C H68 2.8576 no .
H44C H70B 2.9639 no .
H44C H70C 2.7782 no .
H45 H46A 2.8562 no .
H45 H46B 2.3354 no .
H45 H46C 2.3642 no .
H45 H47A 2.3238 no .
H45 H47B 2.3855 no .
H45 H47C 2.8587 no .
H45 H49B 2.5984 no .
H45 H56 2.7050 no .
H45 H57A 3.1118 no .
H45 H57C 2.3180 no .
H46A H47A 3.0591 no .
H46A H47B 3.5954 no .
H46A H47C 2.5258 no .
H46B H47A 3.5742 no .
H46B H47C 3.5796 no .
H46B H56 3.1186 no .
H46C H47A 2.4890 no .
H46C H47B 3.5586 no .
H46C H47C 2.8816 no .
H46C H56 3.3084 no .
H46C H57A 3.3348 no .
H47A H49B 3.5977 no .
H47A H57A 3.4038 no .
H47A H57C 3.1333 no .
H47B H49B 2.4664 no .
H47B H57C 3.5611 no .
H49A H50A 2.5967 no .
H49A H50B 2.2956 no .
H49B H50A 2.2958 no .
H49B H50B 2.8720 no .
H49B H51B 2.9239 no .
H49B H57C 3.2390 no .
H50A H51A 2.5928 no .
H50A H51B 2.2865 no .
H50B H51A 2.2866 no .
H50B H51B 2.8648 no .
H51A H54A 2.1828 no .
H51A H54C 3.5312 no .
H51A H55B 2.2111 no .
H51A H55C 3.5509 no .
H51B H54A 3.5048 no .
H51B H55B 2.3053 no .
H51B H55C 3.1738 no .
H51B H57B 2.9578 no .
H51B H57C 2.5628 no .
H53 H54A 2.8241 no .
H53 H54B 2.2786 no .
H53 H54C 2.3326 no .
H53 H55A 2.3077 no .
H53 H55B 2.8483 no .
H53 H55C 2.3636 no .
H53 H58A 2.5614 no .
H53 H58C 2.8893 no .
H53 H60 1.9292 no .
H54A H55A 3.0065 no .
H54A H55B 2.5498 no .
H54A H70A 3.5521 no .
H54B H55A 2.5344 no .
H54B H55B 3.0013 no .
H54B H55C 3.5912 no .
H54B H60 3.4963 no .
H54C H60 2.9227 no .
H54C H70A 2.6577 no .
H54C H70C 3.5062 no .
H55A H58A 3.5953 no .
H55B H57B 2.9908 no .
H55C H57A 3.5720 no .
H55C H57B 2.0754 no .
H55C H57C 3.3173 no .
H55C H58A 2.4872 no .
H56 H57A 2.2942 no .
H56 H57B 2.8392 no .
H56 H57C 2.3513 no .
H56 H58A 2.8346 no .
H56 H58B 2.2882 no .
H56 H58C 2.3461 no .
H57A H58A 3.0300 no .
H57A H58B 2.5576 no .
H57B H58A 2.5899 no .
H57B H58B 3.0312 no .
H58A H60 3.0997 no .
H58C H60 2.4565 no .
H60 H61 2.3033 no .
H61 H62 2.3355 no .
H62 H63 2.3251 no .
H63 H65 2.2770 no .
H63 H66C 2.8247 no .
H63 H69B 2.5964 no .
H63 H69C 3.0952 no .
H65 H66A 2.8711 no .
H65 H66B 2.3642 no .
H65 H66C 2.3796 no .
H65 H67A 2.3926 no .
H65 H67B 2.8838 no .
H65 H67C 2.3817 no .
H65 H68 3.3558 no .
H65 H69B 3.0430 no .
H65 H69C 2.2999 no .
H66A H67A 2.9774 no .
H66A H67B 2.5335 no .
H66A H67C 3.5973 no .
H66B H67A 2.5507 no .
H66B H67B 3.0296 no .
H67B H68 3.1996 no .
H67C H68 2.3281 no .
H67C H69C 2.6061 no .
H68 H69A 2.3618 no .
H68 H69B 2.8653 no .
H68 H69C 2.3574 no .
H68 H70A 2.8511 no .
H68 H70B 2.3387 no .
H68 H70C 2.3463 no .
H69A H70A 2.9537 no .
H69A H70B 2.4462 no .
H69A H70C 3.5483 no .
H69B H70A 2.5477 no .
H69B H70B 2.9770 no .
H69C H70A 3.5990 no .
H69C H70B 3.5428 no .
H72A H72A 3.4754 no 2_665
H72A H72B 3.0939 no 2_665
H72B H72B 3.4759 no 2_665
H74A H74A 2.8614 no 2_656
H74A H74B 2.3732 no 2_656
H74A H75A 2.3194 no .
H74A H75A 3.1257 no 2_656
H74A H75B 2.8586 no .
H74A H75B 2.4887 no 2_656
H74A H76A 2.5798 no .
H74A H76B 3.0742 no .
H74B H74B 2.8612 no 2_656
H74B H75A 2.8583 no .
H74B H75A 2.6418 no 2_656
H74B H75B 2.4351 no .
H74B H75B 2.9043 no 2_656
H74B H76A 2.8556 no .
H74B H76B 2.4318 no .
H74B H76C 3.5231 no .
H75A H76A 2.2972 no .
H75A H76B 2.7994 no .
H75A H76C 2.2815 no .
H75B H76A 2.7992 no .
H75B H76B 2.2971 no .
H75B H76C 2.2816 no .
C2 H74A 3.5144 no 2_656
C3 H20C 3.3704 no 1_655
C3 H57A 2.9411 no 1_655
C3 H58B 3.5584 no 1_655
C3 H74A 3.1971 no 2_656
C4 H27 3.3030 no 1_645
C4 H57A 3.3108 no 1_655
C4 H58B 3.4820 no 1_655
C4 H74A 3.1667 no 2_656
C4 H76A 2.6595 no 2_656
C5 H27 3.0307 no 1_645
C5 H74A 3.4412 no 2_656
C5 H75A 3.4688 no 2_656
C5 H76A 2.7722 no 2_656
C8 H16B 3.1794 no 2_556
C8 H23B 3.2629 no 2_556
C8 H35A 3.4286 no 1_545
C8 H75A 3.4117 no 2_656
C9 H35A 3.5520 no 1_545
C11 H25 3.5724 no 1_655
C11 H46C 3.0319 no 1_655
C11 H47A 3.2510 no 1_655
C12 H18 3.5078 no 1_655
C12 H22A 3.5366 no 2_566
C12 H22B 2.9551 no 2_566
C12 H75B 3.2282 no .
C14 H74A 3.5344 no 2_656
C14 H74B 2.9214 no .
C14 H76B 3.5944 no .
C15 H34B 3.3995 no 2_566
C15 H74B 3.1108 no .
C15 H76B 2.9616 no .
C16 H8A 3.5526 no 2_556
C16 H8C 3.2078 no 2_556
C16 H34B 3.3673 no 2_566
C18 H11C 3.5780 no 1_455
C18 H12A 3.5868 no 1_455
C19 H15B 3.2416 no 2_556
C19 H74B 3.3449 no 2_556
C19 H75A 3.5716 no 1_455
C20 H3 3.2929 no 1_455
C20 H11C 3.2837 no 1_455
C21 H23A 3.1631 no 2_466
C22 H12B 3.3671 no 2_566
C22 H12C 3.2907 no 2_566
C22 H76B 3.5091 no 2_566
C22 H76C 3.0055 no 2_566
C23 H21 3.4437 no 2_466
C23 H23A 2.9824 no 2_466
C25 H76C 3.4109 no 2_566
C26 H5 3.1900 no 1_465
C26 H8B 3.4840 no 1_465
C26 H62 3.3538 no 1_465
C26 H76C 3.3571 no 2_566
C27 H4 3.3700 no 1_465
C27 H5 2.8572 no 1_465
C27 H62 2.9282 no 1_465
C27 H76A 3.4326 no 2_566
C28 H58A 3.5632 no 1_565
C30 H53 3.3780 no 1_565
C30 H60 3.5582 no 1_565
C31 H55A 3.2940 no 1_565
C32 H47A 3.2642 no 1_655
C32 H60 3.4902 no 1_565
C32 H61 3.0073 no 1_565
C34 H15A 3.3345 no 2_566
C34 H16A 3.5459 no 2_566
C34 H22A 3.5233 no 2_566
C35 H8C 3.5890 no 1_565
C35 H9A 3.3183 no 1_565
C35 H58A 3.3176 no 1_565
C35 H58C 3.2809 no 1_565
C35 H60 3.5045 no 1_565
C38 H55A 3.5352 no 1_565
C38 H62 3.4186 no 1_465
C38 H72A 3.5722 no 1_455
C39 H43B 3.2477 no 2_565
C39 H44A 3.0812 no 2_565
C39 H55A 2.9442 no 1_565
C40 H40 3.2958 no 2_565
C40 H43B 3.2868 no 2_565
C40 H44A 3.0843 no 2_565
C43 H72A 3.5994 no 2_665
C43 H72C 3.5000 no 2_665
C44 H39 3.2045 no 2_565
C44 H40 3.4245 no 2_565
C44 H51A 3.2303 no 2_555
C44 H69A 3.5058 no 2_655
C46 H11C 3.5565 no 1_455
C47 H11B 3.4482 no 1_455
C47 H32A 3.4727 no 1_455
C47 H61 3.5036 no 1_465
C47 H67A 3.0669 no 1_455
C47 H72B 3.5563 no 1_455
C50 H50B 3.3391 no 2_555
C50 H54A 3.5918 no 2_555
C50 H70B 3.0925 no 2_555
C50 H70C 3.5544 no 2_555
C51 H50B 3.4116 no 2_555
C51 H69C 3.3619 no 1_455
C53 H30 3.4114 no 1_545
C54 H72D 3.0923 no 1_545
C55 H39 3.2047 no 1_545
C57 H3 3.4085 no 1_455
C57 H65 3.1889 no 1_455
C57 H66B 2.8316 no 1_455
C57 H67A 3.4328 no 1_455
C58 H4 3.3371 no 1_455
C58 H35B 3.3353 no 1_545
C58 H35C 3.1976 no 1_545
C60 H35C 3.2097 no 1_545
C61 H32A 3.4219 no 1_545
C61 H32C 3.1610 no 1_545
C61 H35C 3.5228 no 1_545
C61 H47C 3.0873 no 1_645
C62 H27 3.0403 no 1_645
C62 H38 3.0655 no 1_645
C62 H47C 3.1282 no 1_645
C63 H27 3.5574 no 1_645
C65 H57B 3.3109 no 1_655
C65 H57C 3.4438 no 1_655
C66 H57A 3.3289 no 1_655
C66 H57B 3.2724 no 1_655
C66 H57C 3.5702 no 1_655
C67 H47A 3.5429 no 1_655
C67 H47B 3.4572 no 1_655
C67 H51B 3.5321 no 1_655
C67 H57C 3.4316 no 1_655
C68 H69A 3.0748 no 2_655
C69 H44C 3.0702 no 2_655
C69 H51B 3.5881 no 1_655
C69 H68 3.4395 no 2_655
C69 H69A 3.2627 no 2_655
C69 H70B 3.2067 no 2_655
C70 H50A 2.9680 no 2_555
C70 H50B 3.5103 no 2_555
C70 H69A 3.2342 no 2_655
C72A H47B 3.2432 no 1_655
C72B H43C 3.5141 no 2_665
C72B H54C 3.3791 no 1_565
C72B H70A 3.5067 no 1_565
C73A H38 3.4427 no 1_655
C73A H47B 3.4449 no 1_655
C73A H54C 3.2117 no 1_565
C73A H69B 3.5180 no 1_565
C73A H70A 3.2671 no 1_565
C74 H14B 3.1135 no .
C74 H14B 3.3491 no 2_656
C74 H19B 3.2671 no 2_556
C75 H14B 3.3217 no .
C75 H19C 3.5922 no 1_655
C75 H22B 3.5609 no 2_566
C75 H23C 3.4233 no 1_655
C76 H4 3.3745 no 2_656
C76 H5 3.3729 no 2_656
C76 H15A 3.3474 no .
C76 H22B 3.2249 no 2_566
C76 H22C 3.2155 no 2_566
H3 C20 3.2929 no 1_655
H3 C57 3.4085 no 1_655
H3 H18 3.4221 no 1_655
H3 H19B 3.5656 no 1_655
H3 H20B 3.3968 no 1_655
H3 H20C 2.4976 no 1_655
H3 H57A 2.4873 no 1_655
H3 H58B 2.9534 no 1_655
H3 H74A 3.5331 no 2_656
H4 C27 3.3700 no 1_645
H4 C58 3.3371 no 1_655
H4 C76 3.3745 no 2_656
H4 H27 2.9089 no 1_645
H4 H28 3.4280 no 1_645
H4 H57A 3.1834 no 1_655
H4 H57B 3.3725 no 1_655
H4 H58A 3.0146 no 1_655
H4 H58B 2.8086 no 1_655
H4 H74A 3.4860 no 2_656
H4 H76A 2.4060 no 2_656
H5 C26 3.1900 no 1_645
H5 C27 2.8572 no 1_645
H5 C76 3.3729 no 2_656
H5 H26 2.9742 no 1_645
H5 H27 2.3379 no 1_645
H5 H75A 3.4053 no 2_656
H5 H76A 2.6035 no 2_656
H5 H76C 3.4422 no 2_656
H8A C16 3.5526 no 2_556
H8A H16A 3.4832 no 2_556
H8A H16B 2.7601 no 2_556
H8A H19C 2.8401 no 2_556
H8A H23B 2.9263 no 2_556
H8A H23C 3.5202 no 2_556
H8A H75A 2.6792 no 2_656
H8B C26 3.4840 no 1_645
H8B H23B 3.1699 no 2_556
H8B H26 2.7863 no 1_645
H8B H35A 3.5144 no 1_545
H8B H75A 3.3305 no 2_656
H8C C16 3.2078 no 2_556
H8C C35 3.5890 no 1_545
H8C H15B 3.3708 no 2_556
H8C H16A 2.9718 no 2_556
H8C H16B 2.7072 no 2_556
H8C H23B 3.1451 no 2_556
H8C H35A 2.6133 no 1_545
H9A C35 3.3183 no 1_545
H9A H35A 2.7246 no 1_545
H9A H35C 3.1164 no 1_545
H11A H25 3.3055 no 1_655
H11A H26 3.3215 no 1_655
H11A H46C 3.1198 no 1_655
H11A H47A 3.2485 no 1_655
H11A H61 3.5498 no 1_565
H11B C47 3.4482 no 1_655
H11B H46C 2.8945 no 1_655
H11B H47A 2.5308 no 1_655
H11B H57A 2.9607 no 1_655
H11C C18 3.5780 no 1_655
H11C C20 3.2837 no 1_655
H11C C46 3.5565 no 1_655
H11C H18 2.8985 no 1_655
H11C H20B 2.8330 no 1_655
H11C H20C 3.0923 no 1_655
H11C H25 2.9440 no 1_655
H11C H46C 2.5890 no 1_655
H11C H47A 3.5411 no 1_655
H11C H57A 3.3964 no 1_655
H12A C18 3.5868 no 1_655
H12A H18 2.6365 no 1_655
H12A H22B 2.9555 no 2_566
H12A H23C 3.2831 no 1_655
H12A H74A 3.4639 no 2_656
H12A H75B 2.6266 no .
H12B C22 3.3671 no 2_566
H12B H22A 3.2065 no 2_566
H12B H22B 2.7254 no 2_566
H12B H75B 2.9521 no .
H12C C22 3.2907 no 2_566
H12C H22A 3.0174 no 2_566
H12C H22B 2.6858 no 2_566
H12C H23A 3.4320 no 2_566
H14A H19A 3.5991 no 2_556
H14A H19B 3.5306 no 2_556
H14A H19C 3.2104 no 2_556
H14A H74A 3.4234 no 2_656
H14A H74B 2.8172 no .
H14A H75A 3.1213 no 2_656
H14B C74 3.1135 no .
H14B C74 3.3491 no 2_656
H14B C75 3.3217 no .
H14B H74A 2.7640 no 2_656
H14B H74B 2.5297 no .
H14B H75A 3.5999 no 2_656
H14B H75B 2.8196 no .
H14B H76B 3.2109 no .
H15A C34 3.3345 no 2_566
H15A C76 3.3474 no .
H15A H22C 3.2950 no 2_566
H15A H34A 2.9424 no 2_566
H15A H34B 2.8258 no 2_566
H15A H74B 3.2911 no .
H15A H75B 3.5791 no .
H15A H76B 2.4195 no .
H15B C19 3.2416 no 2_556
H15B H8C 3.3708 no 2_556
H15B H19A 2.9206 no 2_556
H15B H19B 2.8476 no 2_556
H15B H19C 3.4589 no 2_556
H15B H74B 2.6849 no .
H15B H76B 2.7503 no .
H16A C34 3.5459 no 2_566
H16A H8A 3.4832 no 2_556
H16A H8C 2.9718 no 2_556
H16A H34B 2.5976 no 2_566
H16B C8 3.1794 no 2_556
H16B H8A 2.7601 no 2_556
H16B H8C 2.7072 no 2_556
H16B H19A 3.5534 no 2_556
H18 C12 3.5078 no 1_455
H18 H3 3.4221 no 1_455
H18 H11C 2.8985 no 1_455
H18 H12A 2.6365 no 1_455
H19A H14A 3.5991 no 2_556
H19A H15B 2.9206 no 2_556
H19A H16B 3.5534 no 2_556
H19B C74 3.2671 no 2_556
H19B H3 3.5656 no 1_455
H19B H14A 3.5306 no 2_556
H19B H15B 2.8476 no 2_556
H19B H74A 3.0773 no 2_556
H19B H74B 2.5683 no 2_556
H19B H75A 3.3889 no 1_455
H19B H75B 3.4966 no 1_455
H19C C75 3.5922 no 1_455
H19C H8A 2.8401 no 2_556
H19C H14A 3.2104 no 2_556
H19C H15B 3.4589 no 2_556
H19C H74B 3.3099 no 2_556
H19C H75A 2.8725 no 1_455
H19C H75B 3.4243 no 1_455
H20B H3 3.3968 no 1_455
H20B H11C 2.8330 no 1_455
H20C C3 3.3704 no 1_455
H20C H3 2.4976 no 1_455
H20C H11C 3.0923 no 1_455
H21 C23 3.4437 no 2_466
H21 H23A 2.5229 no 2_466
H21 H76C 3.1015 no 2_566
H22A C12 3.5366 no 2_566
H22A C34 3.5233 no 2_566
H22A H12B 3.2065 no 2_566
H22A H12C 3.0174 no 2_566
H22A H34B 2.7490 no 2_566
H22A H34C 3.4682 no 2_566
H22B C12 2.9551 no 2_566
H22B C75 3.5609 no 2_566
H22B C76 3.2249 no 2_566
H22B H12A 2.9555 no 2_566
H22B H12B 2.7254 no 2_566
H22B H12C 2.6858 no 2_566
H22B H23A 3.2105 no 2_466
H22B H23C 3.3012 no 2_466
H22B H75B 2.9754 no 2_566
H22B H76B 3.1791 no 2_566
H22B H76C 2.6208 no 2_566
H22C C76 3.2155 no 2_566
H22C H15A 3.2950 no 2_566
H22C H76B 2.9293 no 2_566
H22C H76C 2.6225 no 2_566
H23A C21 3.1631 no 2_466
H23A C23 2.9824 no 2_466
H23A H12C 3.4320 no 2_566
H23A H21 2.5229 no 2_466
H23A H22B 3.2105 no 2_466
H23A H23A 2.3403 no 2_466
H23A H23C 3.1591 no 2_466
H23B C8 3.2629 no 2_556
H23B H8A 2.9263 no 2_556
H23B H8B 3.1699 no 2_556
H23B H8C 3.1451 no 2_556
H23C C75 3.4233 no 1_455
H23C H8A 3.5202 no 2_556
H23C H12A 3.2831 no 1_455
H23C H22B 3.3012 no 2_466
H23C H23A 3.1591 no 2_466
H23C H75A 2.9703 no 1_455
H23C H75B 3.0201 no 1_455
H23C H76C 3.4792 no 1_455
H25 C11 3.5724 no 1_455
H25 H11A 3.3055 no 1_455
H25 H11C 2.9440 no 1_455
H26 H5 2.9742 no 1_465
H26 H8B 2.7863 no 1_465
H26 H11A 3.3215 no 1_455
H26 H61 3.5166 no 1_465
H26 H62 3.2373 no 1_465
H27 C4 3.3030 no 1_465
H27 C5 3.0307 no 1_465
H27 C62 3.0403 no 1_465
H27 C63 3.5574 no 1_465
H27 H4 2.9089 no 1_465
H27 H5 2.3379 no 1_465
H27 H62 2.4675 no 1_465
H27 H63 3.4122 no 1_465
H27 H76A 3.5274 no 2_566
H28 H4 3.4280 no 1_465
H28 H53 3.5475 no 1_565
H28 H55A 3.3489 no 1_565
H28 H55C 3.0900 no 1_565
H28 H58A 2.7003 no 1_565
H30 C53 3.4114 no 1_565
H30 H53 2.5157 no 1_565
H30 H55A 3.2600 no 1_565
H30 H58A 3.2845 no 1_565
H30 H60 2.7861 no 1_565
H31B H53 3.3907 no 1_565
H31B H54B 2.9810 no 1_565
H31B H55A 2.8423 no 1_565
H31C H55A 2.9937 no 1_565
H32A C47 3.4727 no 1_655
H32A C61 3.4219 no 1_565
H32A H47A 3.1285 no 1_655
H32A H47B 3.4322 no 1_655
H32A H47C 3.2859 no 1_655
H32A H53 3.5233 no 1_565
H32A H54B 3.4773 no 1_565
H32A H60 3.2088 no 1_565
H32A H61 2.8591 no 1_565
H32B H47A 3.0029 no 1_655
H32C C61 3.1610 no 1_565
H32C H47A 3.1087 no 1_655
H32C H47C 3.3675 no 1_655
H32C H60 3.2314 no 1_565
H32C H61 2.3208 no 1_565
H34A H15A 2.9424 no 2_566
H34A H76B 2.9658 no 2_566
H34A H76C 3.4282 no 2_566
H34B C15 3.3995 no 2_566
H34B C16 3.3673 no 2_566
H34B H15A 2.8258 no 2_566
H34B H16A 2.5976 no 2_566
H34B H22A 2.7490 no 2_566
H34C H22A 3.4682 no 2_566
H35A C8 3.4286 no 1_565
H35A C9 3.5520 no 1_565
H35A H8B 3.5144 no 1_565
H35A H8C 2.6133 no 1_565
H35A H9A 2.7246 no 1_565
H35A H58C 3.3828 no 1_565
H35B C58 3.3353 no 1_565
H35B H58A 2.9077 no 1_565
H35B H58B 3.3251 no 1_565
H35B H58C 3.2279 no 1_565
H35B H76B 3.3902 no 2_566
H35C C58 3.1976 no 1_565
H35C C60 3.2097 no 1_565
H35C C61 3.5228 no 1_565
H35C H9A 3.1164 no 1_565
H35C H53 3.3644 no 1_565
H35C H58A 2.8624 no 1_565
H35C H58B 3.5760 no 1_565
H35C H58C 2.7228 no 1_565
H35C H60 2.5412 no 1_565
H35C H61 3.1658 no 1_565
H38 C62 3.0655 no 1_465
H38 C73A 3.4427 no 1_455
H38 H55A 3.5938 no 1_565
H38 H62 2.5276 no 1_465
H39 C44 3.2045 no 2_565
H39 C55 3.2047 no 1_565
H39 H43B 3.0728 no 2_565
H39 H43C 3.5376 no 2_565
H39 H44A 2.4872 no 2_565
H39 H44C 3.1106 no 2_565
H39 H55A 2.5712 no 1_565
H39 H55B 2.9644 no 1_565
H39 H69B 3.4776 no 1_465
H40 C40 3.2958 no 2_565
H40 C44 3.4245 no 2_565
H40 H40 2.8323 no 2_565
H40 H43B 3.1552 no 2_565
H40 H44A 2.4906 no 2_565
H40 H54B 3.3661 no 1_565
H43A H72B 3.3198 no .
H43A H72C 3.5196 no 2_665
H43B C39 3.2477 no 2_565
H43B C40 3.2868 no 2_565
H43B H39 3.0728 no 2_565
H43B H40 3.1552 no 2_565
H43B H72A 3.0566 no 2_665
H43C C72B 3.5141 no 2_665
H43C H39 3.5376 no 2_565
H43C H69A 2.9684 no 2_655
H43C H69B 3.4642 no 2_655
H43C H72A 3.4706 no 2_665
H43C H72C 2.8110 no 2_665
H44A C39 3.0812 no 2_565
H44A C40 3.0843 no 2_565
H44A H39 2.4872 no 2_565
H44A H40 2.4906 no 2_565
H44A H51A 3.3173 no 2_555
H44A H54A 3.1855 no 2_555
H44A H55B 3.3609 no 2_555
H44B H51A 2.8628 no 2_555
H44B H54A 3.2781 no 2_555
H44C C69 3.0702 no 2_655
H44C H39 3.1106 no 2_565
H44C H51A 2.9852 no 2_555
H44C H55B 3.3972 no 2_555
H44C H69A 2.5531 no 2_655
H44C H69B 3.1760 no 2_655
H44C H69C 2.9948 no 2_655
H45 H67A 3.5125 no 1_455
H46A H62 3.0539 no 1_465
H46C C11 3.0319 no 1_455
H46C H11A 3.1198 no 1_455
H46C H11B 2.8945 no 1_455
H46C H11C 2.5890 no 1_455
H47A C11 3.2510 no 1_455
H47A C32 3.2642 no 1_455
H47A C67 3.5429 no 1_455
H47A H11A 3.2485 no 1_455
H47A H11B 2.5308 no 1_455
H47A H11C 3.5411 no 1_455
H47A H32A 3.1285 no 1_455
H47A H32B 3.0029 no 1_455
H47A H32C 3.1087 no 1_455
H47A H61 3.5244 no 1_465
H47A H66B 3.3972 no 1_455
H47A H67A 2.6713 no 1_455
H47B C67 3.4572 no 1_455
H47B C72A 3.2432 no 1_455
H47B C73A 3.4449 no 1_455
H47B H32A 3.4322 no 1_455
H47B H67A 2.6202 no 1_455
H47B H67B 3.5924 no 1_455
H47B H72A 3.1547 no 1_455
H47B H72B 2.6420 no 1_455
H47C C61 3.0873 no 1_465
H47C C62 3.1282 no 1_465
H47C H32A 3.2859 no 1_455
H47C H32C 3.3675 no 1_455
H47C H61 2.6732 no 1_465
H47C H62 2.7587 no 1_465
H49A H54A 3.3403 no 2_555
H49A H72A 3.2638 no 1_455
H49A H72D 3.3427 no 2_565
H49B H67A 3.0960 no 1_455
H49B H67C 3.5675 no 1_455
H49B H72A 3.1223 no 1_455
H49B H72B 3.2103 no 1_455
H49B H72C 3.5731 no 2_565
H50A C70 2.9680 no 2_555
H50A H67C 3.2441 no 1_455
H50A H69C 3.3401 no 1_455
H50A H70A 3.0742 no 2_555
H50A H70B 2.2962 no 2_555
H50A H70C 3.0996 no 2_555
H50A H72C 2.9880 no 2_565
H50A H72D 3.3161 no 2_565
H50B C50 3.3391 no 2_555
H50B C51 3.4116 no 2_555
H50B C70 3.5103 no 2_555
H50B H50B 2.5484 no 2_555
H50B H51A 2.8658 no 2_555
H50B H54A 2.8714 no 2_555
H50B H70A 3.5781 no 2_555
H50B H70B 3.1956 no 2_555
H50B H70C 3.1939 no 2_555
H51A C44 3.2303 no 2_555
H51A H44A 3.3173 no 2_555
H51A H44B 2.8628 no 2_555
H51A H44C 2.9852 no 2_555
H51A H50B 2.8658 no 2_555
H51A H69C 3.4138 no 1_455
H51B C67 3.5321 no 1_455
H51B C69 3.5881 no 1_455
H51B H65 2.8852 no 1_455
H51B H67A 3.2532 no 1_455
H51B H67C 3.2421 no 1_455
H51B H69C 2.6268 no 1_455
H53 C30 3.3780 no 1_545
H53 H28 3.5475 no 1_545
H53 H30 2.5157 no 1_545
H53 H31B 3.3907 no 1_545
H53 H32A 3.5233 no 1_545
H53 H35C 3.3644 no 1_545
H54A C50 3.5918 no 2_555
H54A H44A 3.1855 no 2_555
H54A H44B 3.2781 no 2_555
H54A H49A 3.3403 no 2_555
H54A H50B 2.8714 no 2_555
H54A H72D 3.1661 no 1_545
H54B H31B 2.9810 no 1_545
H54B H32A 3.4773 no 1_545
H54B H40 3.3661 no 1_545
H54B H72D 2.8924 no 1_545
H54C C72B 3.3791 no 1_545
H54C C73A 3.2117 no 1_545
H54C H72D 2.7107 no 1_545
H55A C31 3.2940 no 1_545
H55A C38 3.5352 no 1_545
H55A C39 2.9442 no 1_545
H55A H28 3.3489 no 1_545
H55A H30 3.2600 no 1_545
H55A H31B 2.8423 no 1_545
H55A H31C 2.9937 no 1_545
H55A H38 3.5938 no 1_545
H55A H39 2.5712 no 1_545
H55B H39 2.9644 no 1_545
H55B H44A 3.3609 no 2_555
H55B H44C 3.3972 no 2_555
H55B H63 3.5107 no 1_455
H55B H65 3.5351 no 1_455
H55B H69C 3.2451 no 1_455
H55C H28 3.0900 no 1_545
H55C H63 3.2124 no 1_455
H55C H65 3.5120 no 1_455
H57A C3 2.9411 no 1_455
H57A C4 3.3108 no 1_455
H57A C66 3.3289 no 1_455
H57A H3 2.4873 no 1_455
H57A H4 3.1834 no 1_455
H57A H11B 2.9607 no 1_455
H57A H11C 3.3964 no 1_455
H57A H65 3.5298 no 1_455
H57A H66B 2.4377 no 1_455
H57A H67A 3.5722 no 1_455
H57B C65 3.3109 no 1_455
H57B C66 3.2724 no 1_455
H57B H4 3.3725 no 1_455
H57B H63 3.4344 no 1_455
H57B H65 2.6215 no 1_455
H57B H66B 2.7250 no 1_455
H57B H66C 3.3662 no 1_455
H57B H67A 3.5570 no 1_455
H57C C65 3.4438 no 1_455
H57C C66 3.5702 no 1_455
H57C C67 3.4316 no 1_455
H57C H65 2.9763 no 1_455
H57C H66B 2.8633 no 1_455
H57C H67A 2.7000 no 1_455
H58A C28 3.5632 no 1_545
H58A C35 3.3176 no 1_545
H58A H4 3.0146 no 1_455
H58A H28 2.7003 no 1_545
H58A H30 3.2845 no 1_545
H58A H35B 2.9077 no 1_545
H58A H35C 2.8624 no 1_545
H58B C3 3.5584 no 1_455
H58B C4 3.4820 no 1_455
H58B H3 2.9534 no 1_455
H58B H4 2.8086 no 1_455
H58B H35B 3.3251 no 1_545
H58B H35C 3.5760 no 1_545
H58C C35 3.2809 no 1_545
H58C H35A 3.3828 no 1_545
H58C H35B 3.2279 no 1_545
H58C H35C 2.7228 no 1_545
H60 C30 3.5582 no 1_545
H60 C32 3.4902 no 1_545
H60 C35 3.5045 no 1_545
H60 H30 2.7861 no 1_545
H60 H32A 3.2088 no 1_545
H60 H32C 3.2314 no 1_545
H60 H35C 2.5412 no 1_545
H61 C32 3.0073 no 1_545
H61 C47 3.5036 no 1_645
H61 H11A 3.5498 no 1_545
H61 H26 3.5166 no 1_645
H61 H32A 2.8591 no 1_545
H61 H32C 2.3208 no 1_545
H61 H35C 3.1658 no 1_545
H61 H47A 3.5244 no 1_645
H61 H47C 2.6732 no 1_645
H62 C26 3.3538 no 1_645
H62 C27 2.9282 no 1_645
H62 C38 3.4186 no 1_645
H62 H26 3.2373 no 1_645
H62 H27 2.4675 no 1_645
H62 H38 2.5276 no 1_645
H62 H46A 3.0539 no 1_645
H62 H47C 2.7587 no 1_645
H63 H27 3.4122 no 1_645
H63 H55B 3.5107 no 1_655
H63 H55C 3.2124 no 1_655
H63 H57B 3.4344 no 1_655
H65 C57 3.1889 no 1_655
H65 H51B 2.8852 no 1_655
H65 H55B 3.5351 no 1_655
H65 H55C 3.5120 no 1_655
H65 H57A 3.5298 no 1_655
H65 H57B 2.6215 no 1_655
H65 H57C 2.9763 no 1_655
H66B C57 2.8316 no 1_655
H66B H47A 3.3972 no 1_655
H66B H57A 2.4377 no 1_655
H66B H57B 2.7250 no 1_655
H66B H57C 2.8633 no 1_655
H66C H57B 3.3662 no 1_655
H67A C47 3.0669 no 1_655
H67A C57 3.4328 no 1_655
H67A H45 3.5125 no 1_655
H67A H47A 2.6713 no 1_655
H67A H47B 2.6202 no 1_655
H67A H49B 3.0960 no 1_655
H67A H51B 3.2532 no 1_655
H67A H57A 3.5722 no 1_655
H67A H57B 3.5570 no 1_655
H67A H57C 2.7000 no 1_655
H67B H47B 3.5924 no 1_655
H67C H49B 3.5675 no 1_655
H67C H50A 3.2441 no 1_655
H67C H51B 3.2421 no 1_655
H67C H72C 3.5315 no 2_665
H68 C69 3.4395 no 2_655
H68 H69A 2.4675 no 2_655
H68 H70B 3.4563 no 2_655
H69A C44 3.5058 no 2_655
H69A C68 3.0748 no 2_655
H69A C69 3.2627 no 2_655
H69A C70 3.2342 no 2_655
H69A H43C 2.9684 no 2_655
H69A H44C 2.5531 no 2_655
H69A H68 2.4675 no 2_655
H69A H69A 2.6749 no 2_655
H69A H70B 2.6306 no 2_655
H69A H70C 3.5922 no 2_655
H69B C73A 3.5180 no 1_545
H69B H39 3.4776 no 1_645
H69B H43C 3.4642 no 2_655
H69B H44C 3.1760 no 2_655
H69C C51 3.3619 no 1_655
H69C H44C 2.9948 no 2_655
H69C H50A 3.3401 no 1_655
H69C H51A 3.4138 no 1_655
H69C H51B 2.6268 no 1_655
H69C H55B 3.2451 no 1_655
H69C H70B 2.9748 no 2_655
H70A C72B 3.5067 no 1_545
H70A C73A 3.2671 no 1_545
H70A H50A 3.0742 no 2_555
H70A H50B 3.5781 no 2_555
H70A H72C 3.1701 no 1_545
H70A H72D 3.4095 no 1_545
H70B C50 3.0925 no 2_555
H70B C69 3.2067 no 2_655
H70B H50A 2.2962 no 2_555
H70B H50B 3.1956 no 2_555
H70B H68 3.4563 no 2_655
H70B H69A 2.6306 no 2_655
H70B H69C 2.9748 no 2_655
H70B H72C 3.3194 no 1_545
H70C C50 3.5544 no 2_555
H70C H50A 3.0996 no 2_555
H70C H50B 3.1939 no 2_555
H70C H69A 3.5922 no 2_655
H72A C38 3.5722 no 1_655
H72A C43 3.5994 no 2_665
H72A H43B 3.0566 no 2_665
H72A H43C 3.4706 no 2_665
H72A H47B 3.1547 no 1_655
H72A H49A 3.2638 no 1_655
H72A H49B 3.1223 no 1_655
H72B C47 3.5563 no 1_655
H72B H43A 3.3198 no .
H72B H47B 2.6420 no 1_655
H72B H49B 3.2103 no 1_655
H72C C43 3.5000 no 2_665
H72C H43A 3.5196 no 2_665
H72C H43C 2.8110 no 2_665
H72C H49B 3.5731 no 2_565
H72C H50A 2.9880 no 2_565
H72C H67C 3.5315 no 2_665
H72C H70A 3.1701 no 1_565
H72C H70B 3.3194 no 1_565
H72D C54 3.0923 no 1_565
H72D H49A 3.3427 no 2_565
H72D H50A 3.3161 no 2_565
H72D H54A 3.1661 no 1_565
H72D H54B 2.8924 no 1_565
H72D H54C 2.7107 no 1_565
H72D H70A 3.4095 no 1_565
H74A C2 3.5144 no 2_656
H74A C3 3.1971 no 2_656
H74A C4 3.1667 no 2_656
H74A C5 3.4412 no 2_656
H74A C14 3.5344 no 2_656
H74A H3 3.5331 no 2_656
H74A H4 3.4860 no 2_656
H74A H12A 3.4639 no 2_656
H74A H14A 3.4234 no 2_656
H74A H14B 2.7640 no 2_656
H74A H19B 3.0773 no 2_556
H74B C14 2.9214 no .
H74B C15 3.1108 no .
H74B C19 3.3449 no 2_556
H74B H14A 2.8172 no .
H74B H14B 2.5297 no .
H74B H15A 3.2911 no .
H74B H15B 2.6849 no .
H74B H19B 2.5683 no 2_556
H74B H19C 3.3099 no 2_556
H75A C5 3.4688 no 2_656
H75A C8 3.4117 no 2_656
H75A C19 3.5716 no 1_655
H75A H5 3.4053 no 2_656
H75A H8A 2.6792 no 2_656
H75A H8B 3.3305 no 2_656
H75A H14A 3.1213 no 2_656
H75A H14B 3.5999 no 2_656
H75A H19B 3.3889 no 1_655
H75A H19C 2.8725 no 1_655
H75A H23C 2.9703 no 1_655
H75B C12 3.2282 no .
H75B H12A 2.6266 no .
H75B H12B 2.9521 no .
H75B H14B 2.8196 no .
H75B H15A 3.5791 no .
H75B H19B 3.4966 no 1_655
H75B H19C 3.4243 no 1_655
H75B H22B 2.9754 no 2_566
H75B H23C 3.0201 no 1_655
H76A C4 2.6595 no 2_656
H76A C5 2.7722 no 2_656
H76A C27 3.4326 no 2_566
H76A H4 2.4060 no 2_656
H76A H5 2.6035 no 2_656
H76A H27 3.5274 no 2_566
H76B C14 3.5944 no .
H76B C15 2.9616 no .
H76B C22 3.5091 no 2_566
H76B H14B 3.2109 no .
H76B H15A 2.4195 no .
H76B H15B 2.7503 no .
H76B H22B 3.1791 no 2_566
H76B H22C 2.9293 no 2_566
H76B H34A 2.9658 no 2_566
H76B H35B 3.3902 no 2_566
H76C C22 3.0055 no 2_566
H76C C25 3.4109 no 2_566
H76C C26 3.3571 no 2_566
H76C H5 3.4422 no 2_656
H76C H21 3.1015 no 2_566
H76C H22B 2.6208 no 2_566
H76C H22C 2.6225 no 2_566
H76C H23C 3.4792 no 1_655
H76C H34A 3.4282 no 2_566

loop_
_geom_torsion_atom_site_label_1
_geom_torsion_atom_site_label_2
_geom_torsion_atom_site_label_3
_geom_torsion_atom_site_label_4
_geom_torsion
_geom_torsion_publ_flag
_geom_torsion_site_symmetry_1
_geom_torsion_site_symmetry_3
_geom_torsion_site_symmetry_4
P2 Fe1 N1 C1 -97.6(3) no . . .
P2 Fe1 N1 C13 89.4(4) no . . .
N1 Fe1 P2 C29 -120.14(13) no . . .
N1 Fe1 P2 C30 125.50(14) no . . .
N1 Fe1 P2 C33 -7.78(15) no . . .
P2 Fe1 N2 P1 -154.3(3) no . . .
P2 Fe1 N2 C24 37.0(3) no . . .
N2 Fe1 P2 C29 -25.79(13) no . . .
N2 Fe1 P2 C30 -140.15(15) no . . .
N2 Fe1 P2 C33 86.57(14) no . . .
N5 Fe1 P2 C29 88.97(14) no . . .
N5 Fe1 P2 C30 -25.39(16) no . . .
N5 Fe1 P2 C33 -158.67(13) no . . .
N1 Fe1 N2 P1 -28.9(3) no . . .
N1 Fe1 N2 C24 162.3(3) no . . .
N2 Fe1 N1 C1 177.8(3) no . . .
N2 Fe1 N1 C13 4.8(4) no . . .
N5 Fe1 N1 C1 48.5(4) no . . .
N5 Fe1 N1 C13 -124.4(3) no . . .
N5 Fe1 N2 P1 104.2(3) no . . .
N5 Fe1 N2 C24 -64.5(4) no . . .
P4 Fe2 N4 P3 -155.48(19) no . . .
P4 Fe2 N4 C59 34.83(19) no . . .
N4 Fe2 P4 C64 -26.80(11) no . . .
N4 Fe2 P4 C65 -141.42(12) no . . .
N4 Fe2 P4 C68 83.36(12) no . . .
P4 Fe2 N3 C36 -95.3(2) no . . .
P4 Fe2 N3 C48 88.2(3) no . . .
N3 Fe2 P4 C64 -123.88(16) no . . .
N3 Fe2 P4 C65 121.50(16) no . . .
N3 Fe2 P4 C68 -13.72(18) no . . .
N6 Fe2 P4 C64 84.89(15) no . . .
N6 Fe2 P4 C65 -29.73(15) no . . .
N6 Fe2 P4 C68 -164.95(15) no . . .
N4 Fe2 N3 C36 178.9(2) no . . .
N4 Fe2 N3 C48 2.3(3) no . . .
N3 Fe2 N4 P3 -30.8(2) no . . .
N3 Fe2 N4 C59 159.5(2) no . . .
N6 Fe2 N4 P3 102.2(3) no . . .
N6 Fe2 N4 C59 -67.5(3) no . . .
N6 Fe2 N3 C36 51.4(3) no . . .
N6 Fe2 N3 C48 -125.2(3) no . . .
N2 P1 C17 C13 -31.6(6) no . . .
N2 P1 C17 C16 157.2(4) no . . .
C17 P1 N2 Fe1 39.5(4) no . . .
C17 P1 N2 C24 -153.4(4) no . . .
N2 P1 C18 C19 149.8(3) no . . .
N2 P1 C18 C20 25.4(4) no . . .
C18 P1 N2 Fe1 -83.6(3) no . . .
C18 P1 N2 C24 83.5(4) no . . .
N2 P1 C21 C22 -64.5(4) no . . .
N2 P1 C21 C23 165.2(4) no . . .
C21 P1 N2 Fe1 159.3(3) no . . .
C21 P1 N2 C24 -33.6(5) no . . .
C17 P1 C18 C19 28.0(4) no . . .
C17 P1 C18 C20 -96.4(4) no . . .
C18 P1 C17 C13 91.2(5) no . . .
C18 P1 C17 C16 -80.0(4) no . . .
C17 P1 C21 C22 55.8(4) no . . .
C17 P1 C21 C23 -74.5(5) no . . .
C21 P1 C17 C13 -153.4(5) no . . .
C21 P1 C17 C16 35.4(5) no . . .
C18 P1 C21 C22 175.1(3) no . . .
C18 P1 C21 C23 44.8(4) no . . .
C21 P1 C18 C19 -89.3(3) no . . .
C21 P1 C18 C20 146.4(3) no . . .
Fe1 P2 C29 C24 17.5(4) no . . .
Fe1 P2 C29 C28 -155.2(4) no . . .
Fe1 P2 C30 C31 50.3(4) no . . .
Fe1 P2 C30 C32 -71.4(4) no . . .
Fe1 P2 C33 C34 -44.8(4) no . . .
Fe1 P2 C33 C35 -168.4(3) no . . .
C29 P2 C30 C31 -60.0(3) no . . .
C29 P2 C30 C32 178.3(3) no . . .
C30 P2 C29 C24 144.9(4) no . . .
C30 P2 C29 C28 -27.8(5) no . . .
C29 P2 C33 C34 63.2(4) no . . .
C29 P2 C33 C35 -60.3(4) no . . .
C33 P2 C29 C24 -105.3(4) no . . .
C33 P2 C29 C28 81.9(5) no . . .
C30 P2 C33 C34 174.2(3) no . . .
C30 P2 C33 C35 50.6(4) no . . .
C33 P2 C30 C31 -170.8(3) no . . .
C33 P2 C30 C32 67.5(4) no . . .
N4 P3 C52 C48 -46.7(4) no . . .
N4 P3 C52 C51 151.5(3) no . . .
C52 P3 N4 Fe2 49.0(3) no . . .
C52 P3 N4 C59 -143.5(3) no . . .
N4 P3 C53 C54 -60.6(4) no . . .
N4 P3 C53 C55 170.7(3) no . . .
C53 P3 N4 Fe2 173.2(2) no . . .
C53 P3 N4 C59 -19.3(4) no . . .
N4 P3 C56 C57 157.7(4) no . . .
N4 P3 C56 C58 -71.6(4) no . . .
C56 P3 N4 Fe2 -67.4(3) no . . .
C56 P3 N4 C59 100.2(4) no . . .
C52 P3 C53 C54 64.6(4) no . . .
C52 P3 C53 C55 -64.2(4) no . . .
C53 P3 C52 C48 -173.7(3) no . . .
C53 P3 C52 C51 24.6(4) no . . .
C52 P3 C56 C57 38.9(5) no . . .
C52 P3 C56 C58 169.6(4) no . . .
C56 P3 C52 C48 68.6(4) no . . .
C56 P3 C52 C51 -93.1(4) no . . .
C53 P3 C56 C57 -79.3(4) no . . .
C53 P3 C56 C58 51.4(5) no . . .
C56 P3 C53 C54 -178.4(3) no . . .
C56 P3 C53 C55 52.8(4) no . . .
Fe2 P4 C64 C59 22.8(3) no . . .
Fe2 P4 C64 C63 -155.5(3) no . . .
Fe2 P4 C65 C66 42.6(3) no . . .
Fe2 P4 C65 C67 -78.8(3) no . . .
Fe2 P4 C68 C69 -166.4(3) no . . .
Fe2 P4 C68 C70 -42.7(3) no . . .
C64 P4 C65 C66 -67.9(3) no . . .
C64 P4 C65 C67 170.6(2) no . . .
C65 P4 C64 C59 150.8(3) no . . .
C65 P4 C64 C63 -27.6(4) no . . .
C64 P4 C68 C69 -59.5(4) no . . .
C64 P4 C68 C70 64.2(3) no . . .
C68 P4 C64 C59 -100.0(3) no . . .
C68 P4 C64 C63 81.7(4) no . . .
C65 P4 C68 C69 50.9(4) no . . .
C65 P4 C68 C70 174.6(3) no . . .
C68 P4 C65 C66 -176.6(3) no . . .
C68 P4 C65 C67 61.9(3) no . . .
Fe1 N1 C1 C2 78.5(5) no . . .
Fe1 N1 C1 C6 -100.3(4) no . . .
Fe1 N1 C13 C14 -175.9(3) no . . .
Fe1 N1 C13 C17 5.4(8) no . . .
C1 N1 C13 C14 11.0(7) no . . .
C1 N1 C13 C17 -167.7(5) no . . .
C13 N1 C1 C2 -108.0(5) no . . .
C13 N1 C1 C6 73.2(6) no . . .
Fe1 N2 C24 C25 141.1(4) no . . .
Fe1 N2 C24 C29 -36.4(6) no . . .
P1 N2 C24 C25 -26.5(7) no . . .
P1 N2 C24 C29 156.1(4) no . . .
Fe2 N4 C59 C60 147.8(3) no . . .
Fe2 N4 C59 C64 -29.4(5) no . . .
P3 N4 C59 C60 -19.2(7) no . . .
P3 N4 C59 C64 163.6(3) no . . .
Fe2 N3 C36 C37 -100.6(4) no . . .
Fe2 N3 C36 C41 79.3(5) no . . .
Fe2 N3 C48 C49 -176.0(2) no . . .
Fe2 N3 C48 C52 6.2(6) no . . .
C36 N3 C48 C49 7.4(5) no . . .
C36 N3 C48 C52 -170.5(4) no . . .
C48 N3 C36 C37 76.2(5) no . . .
C48 N3 C36 C41 -103.9(5) no . . .
N1 C1 C2 C3 179.4(4) no . . .
N1 C1 C2 C10 0.5(6) no . . .
N1 C1 C6 C5 -179.4(4) no . . .
N1 C1 C6 C7 3.7(6) no . . .
C2 C1 C6 C5 1.8(7) no . . .
C2 C1 C6 C7 -175.1(4) no . . .
C6 C1 C2 C3 -1.8(7) no . . .
C6 C1 C2 C10 179.3(4) no . . .
C1 C2 C3 C4 0.8(7) no . . .
C1 C2 C10 C11 -147.1(4) no . . .
C1 C2 C10 C12 87.0(6) no . . .
C3 C2 C10 C11 34.0(7) no . . .
C3 C2 C10 C12 -91.9(5) no . . .
C10 C2 C3 C4 179.8(4) no . . .
C2 C3 C4 C5 0.2(8) no . . .
C3 C4 C5 C6 -0.2(8) no . . .
C4 C5 C6 C1 -0.8(7) no . . .
C4 C5 C6 C7 176.2(5) no . . .
C1 C6 C7 C8 -135.6(4) no . . .
C1 C6 C7 C9 101.0(5) no . . .
C5 C6 C7 C8 47.6(6) no . . .
C5 C6 C7 C9 -75.9(5) no . . .
N1 C13 C14 C15 160.5(5) no . . .
N1 C13 C17 P1 7.2(10) no . . .
N1 C13 C17 C16 179.2(5) no . . .
C14 C13 C17 P1 -171.6(5) no . . .
C14 C13 C17 C16 0.4(6) no . . .
C17 C13 C14 C15 -20.6(6) no . . .
C13 C14 C15 C16 32.3(6) no . . .
C14 C15 C16 C17 -31.2(6) no . . .
C15 C16 C17 P1 -168.1(5) no . . .
C15 C16 C17 C13 19.3(7) no . . .
N2 C24 C25 C26 177.7(4) no . . .
N2 C24 C29 P2 9.0(6) no . . .
N2 C24 C29 C28 -177.9(4) no . . .
C25 C24 C29 P2 -168.6(4) no . . .
C25 C24 C29 C28 4.4(7) no . . .
C29 C24 C25 C26 -4.9(7) no . . .
C24 C25 C26 C27 2.3(9) no . . .
C25 C26 C27 C28 1.0(9) no . . .
C26 C27 C28 C29 -1.4(9) no . . .
C27 C28 C29 P2 171.1(5) no . . .
C27 C28 C29 C24 -1.4(8) no . . .
N3 C36 C37 C38 -177.0(4) no . . .
N3 C36 C37 C45 4.1(7) no . . .
N3 C36 C41 C40 176.8(4) no . . .
N3 C36 C41 C42 -0.2(7) no . . .
C37 C36 C41 C40 -3.3(8) no . . .
C37 C36 C41 C42 179.7(5) no . . .
C41 C36 C37 C38 3.1(8) no . . .
C41 C36 C37 C45 -175.8(5) no . . .
C36 C37 C38 C39 -0.7(8) no . . .
C36 C37 C45 C46 99.1(5) no . . .
C36 C37 C45 C47 -137.3(5) no . . .
C38 C37 C45 C46 -79.7(6) no . . .
C38 C37 C45 C47 43.8(7) no . . .
C45 C37 C38 C39 178.2(5) no . . .
C37 C38 C39 C40 -1.5(9) no . . .
C38 C39 C40 C41 1.4(9) no . . .
C39 C40 C41 C36 1.1(8) no . . .
C39 C40 C41 C42 178.1(5) no . . .
C36 C41 C42 C43 -152.1(5) no . . .
C36 C41 C42 C44 81.5(6) no . . .
C40 C41 C42 C43 31.0(7) no . . .
C40 C41 C42 C44 -95.5(6) no . . .
N3 C48 C49 C50 161.5(4) no . . .
N3 C48 C52 P3 14.8(7) no . . .
N3 C48 C52 C51 178.8(4) no . . .
C49 C48 C52 P3 -163.2(3) no . . .
C49 C48 C52 C51 0.8(5) no . . .
C52 C48 C49 C50 -20.3(5) no . . .
C48 C49 C50 C51 31.1(5) no . . .
C49 C50 C51 C52 -30.7(5) no . . .
C50 C51 C52 P3 -176.7(3) no . . .
C50 C51 C52 C48 19.1(5) no . . .
N4 C59 C60 C61 -179.1(4) no . . .
N4 C59 C64 P4 0.7(5) no . . .
N4 C59 C64 C63 179.1(4) no . . .
C60 C59 C64 P4 -176.8(4) no . . .
C60 C59 C64 C63 1.6(6) no . . .
C64 C59 C60 C61 -1.9(7) no . . .
C59 C60 C61 C62 0.5(8) no . . .
C60 C61 C62 C63 1.2(8) no . . .
C61 C62 C63 C64 -1.5(7) no . . .
C62 C63 C64 P4 178.4(4) no . . .
C62 C63 C64 C59 0.1(7) no . . .
C72A C71A C72B C73A 2.8(13) no . . .
C72B C71A C72A C73A -2.6(11) no . . .
C72A C71A C72B C73A 177.2(13) no . 2_665 2_665
C72B C71A C72A C73A 177.4(11) no 2_665 . .
C72A C71A C72B C73A -177.2(13) no 2_665 . .
C72B C71A C72A C73A -177.4(11) no . 2_665 2_665
C72A C71A C72B C73A -2.8(13) no 2_665 2_665 2_665
C72B C71A C72A C73A 2.6(11) no 2_665 2_665 2_665
C71A C72A C73A C72B 3.2(12) no . . .
C71A C72B C73A C72A -2.1(7) no . . .
C74 C74 C75 C76 169.9(5) no 2_656 . .
C75 C74 C74 C75 180(360791) no . 2_656 2_656
